data_7712097
loop_
_publ_author_name
'Borys, Andryj M.'
'Hevia, Eva'

_publ_section_title
;
 Diphenylacetylene stabilised alkali-metal nickelates: synthesis,
 structure and catalytic applications.
;
_journal_issue 7
_journal_name_full 'Dalton transactions (Cambridge, England : 2003)'
_journal_page_first 2098
_journal_page_last 2105
_journal_paper_doi 10.1039/d3dt00069a
_journal_volume 52
_journal_year 2023
_chemical_formula_moiety '2(C39 H43 Li2 Ni O3)'
_chemical_formula_sum 'C78 H86 Li4 Ni2 O6'
_chemical_formula_weight 1264.64
_space_group_IT_number 13
_space_group_name_Hall '-P 2yac'
_space_group_name_H-M_alt 'P 1 2/n 1'
_symmetry_cell_setting monoclinic
_symmetry_Int_Tables_number 13
_symmetry_space_group_name_Hall '-P 2yac'
_symmetry_space_group_name_H-M 'P 1 2/n 1'
_atom_sites_solution_hydrogens geom
_atom_sites_solution_primary dual
_audit_creation_date 2022-05-31T20:59:13-00:00
_audit_update_record
;
2022-11-22 deposited with the CCDC.	2023-01-11 downloaded from the CCDC.
;
_cell_angle_alpha 90
_cell_angle_beta 106.3646(6)
_cell_angle_gamma 90
_cell_formula_units_Z 4
_cell_length_a 24.15833(13)
_cell_length_b 11.80124(6)
_cell_length_c 25.58438(14)
_cell_measurement_reflns_used 73973
_cell_measurement_temperature 173.00(10)
_cell_measurement_theta_max 78.982
_cell_measurement_theta_min 2.225
_cell_volume 6998.57(7)
_computing_cell_refinement 'CrysAlisPro 1.171.41.112a (Rigaku OD, 2021)'
_computing_data_collection 'CrysAlisPro 1.171.41.112a (Rigaku OD, 2021)'
_computing_data_reduction 'CrysAlisPro 1.171.41.112a (Rigaku OD, 2021)'
_computing_molecular_graphics 'Olex2 1.3 (Dolomanov et al., 2009)'
_computing_publication_material 'Olex2 1.3 (Dolomanov et al., 2009)'
_computing_structure_refinement 'SHELXL 2018/3 (Sheldrick, 2015)'
_computing_structure_solution 'SHELXT 2018/2 (Sheldrick, 2018)'
_diffrn_ambient_environment N~2~
_diffrn_ambient_temperature 173.00(10)
_diffrn_detector 'Hybrid Pixel Array Detector'
_diffrn_detector_area_resol_mean 10
_diffrn_detector_type HyPix
_diffrn_measured_fraction_theta_full 1
_diffrn_measured_fraction_theta_max 1
_diffrn_measurement_details
;
        List of Runs (angles in degrees, time in seconds):
  # Type    Start    End  Width  t~exp~   \w     \q     \k     \f   Frames
#--------------------------------------------------------------------------
  1  \w    -36.00  50.00   0.50    0.60    --  -23.00  46.00  24.00  172
  2  \w    -94.00 -10.00   0.50    0.60    --  -23.00 -46.00-125.00  168
  3  \w     35.00 120.00   0.50    0.60    --   47.92  46.00  24.00  170
  4  \w    -23.00  49.00   0.50    0.60    --   47.92 -46.00-125.00  144
  5  \w    101.00 177.00   0.50    5.00    --  113.25  46.00  24.00  152
  6  \w    -70.00 -12.00   0.50    0.60    --  -23.00 125.00-150.00  116
  7  \w    -70.00 -12.00   0.50    0.60    --  -23.00 125.00 120.00  116
  8  \w    -70.00 -12.00   0.50    0.60    --  -23.00 125.00  30.00  116
  9  \w    -28.00  52.00   0.50    0.60    --  -23.00  15.00-120.00  160
 10  \w     33.00 120.00   0.50    0.60    --   47.92  57.00-180.00  174
 11  \w     33.00 120.00   0.50    0.60    --   47.92  57.00 120.00  174
 12  \w     25.00 121.00   0.50    0.60    --   47.92  77.00-180.00  192
 13  \w    -25.00  40.00   0.50    0.60    --   47.92 -38.00  60.00  130
 14  \w     33.00 120.00   0.50    0.60    --   47.92  57.00 150.00  174
 15  \w    -26.00  23.00   0.50    0.60    --   47.92 -19.00  90.00   98
 16  \w     42.00  76.00   0.50    5.00    --  113.25 -66.00 -61.73   68
 17  \w     42.00 102.00   0.50    5.00    --  113.25 -77.00 -30.00  120
 18  \w     91.00 177.00   0.50    5.00    --  113.25  77.00  90.00  172
 19  \w    101.00 177.00   0.50    5.00    --  113.25  45.00-180.00  152
 20  \w    101.00 177.00   0.50    5.00    --  113.25  45.00  60.00  152
 21  \w    101.00 143.00   0.50    5.00    --  113.25  45.00 150.00   84
 22  \w     42.00  68.00   0.50    5.00    --  113.25 -61.00 150.00   52
 23  \w     98.00 123.00   0.50    5.00    --  113.25  61.00 150.00   50
 24  \w     97.00 176.00   0.50    5.00    --  113.25  61.00-180.00  158
 25  \w     43.00  87.00   0.50    5.00    --  113.25 -77.00 -60.00   88
 26  \w     54.00 101.00   0.50    5.00    --  113.25 -77.00-180.00   94
 27  \w     43.00 105.00   0.50    5.00    --  113.25 -94.00   0.00  124
 28  \w    104.00 174.00   0.50    5.00    --  113.25  48.00-158.89  140
 29  \w     42.00  67.00   0.50    5.00    --  113.25 -61.00-120.00   50
 30  \w     97.00 123.00   0.50    5.00    --  113.25  61.00  90.00   52
 31  \w     58.00  84.00   0.50    5.00    --  113.25   0.00   0.00   52
 32  \w     97.00 123.00   0.50    5.00    --  113.25  61.00  60.00   52
 33  \w    102.00 175.00   0.50    5.00    --  113.25  45.00  90.00  146
 34  \w     42.00 101.00   0.50    5.00    --  113.25 -77.00   0.00  118
 35  \w     42.00  67.00   0.50    5.00    --  113.25 -61.00  90.00   50
 36  \w     48.00  96.00   0.50    5.00    --  113.25 -77.00 120.00   96
 37  \w     91.00 127.00   0.50    5.00    --  113.25  77.00-120.00   72
 38  \w    145.00 171.00   0.50    5.00    --  113.25  61.00 120.00   52
 39  \w     42.00  68.00   0.50    5.00    --  113.25 -61.00-180.00   52
 40  \w    105.00 132.00   0.50    5.00    --  113.25 -87.00  42.76   54
 41  \w    139.00 169.00   0.50    5.00    --  113.25  77.00-120.00   60
 42  \w     91.00 117.00   0.50    5.00    --  113.25  77.00 120.00   52
 43  \w     42.00  99.00   0.50    5.00    --  113.25 -87.00  42.76  114
 44  \w    101.00 142.00   0.50    5.00    --  113.25  25.00 150.98   82
 45  \w     54.00  85.00   0.50    5.00    --  113.25 -77.00-150.00   62
 46  \w     97.00 154.00   0.50    5.00    --  113.25  61.00 -90.00  114
 47  \w     97.00 123.00   0.50    5.00    --  113.25  61.00 120.00   52
 48  \w    102.00 176.00   0.50    5.00    --  113.25  30.00-180.00  148
 49  \w    101.00 149.00   0.50    5.00    --  113.25  30.00 120.00   96
 50  \w    147.00 173.00   0.50    5.00    --  113.25  77.00 150.00   52
 51  \w     96.00 166.00   0.50    5.00    --  113.25  64.00  62.63  140
 52  \w    101.00 128.00   0.50    5.00    --  113.25  30.00 150.00   54
 53  \w    131.00 177.00   0.50    5.00    --  113.25  77.00 -90.00   92
 54  \w     93.00 120.00   0.50    5.00    --  113.25  77.00 150.00   54
 55  \w     43.00 111.00   0.50    5.00    --  113.25   0.00-120.00  136
 56  \w    152.00 177.00   0.50    5.00    --  113.25   0.00-120.00   50
 57  \w    102.00 128.00   0.50    5.00    --  113.25  45.00 120.00   52
 58  \w    152.00 177.00   0.50    5.00    --  113.25  45.00 150.00   50
 59  \w     42.00  67.00   0.50    5.00    --  113.25 -61.00  60.00   50
 60  \w    105.00 175.00   0.50    5.00    --  113.25   0.00   0.00  140
 61  \w     43.00 106.00   0.50    5.00    --  113.25 -99.00 -58.12  126
;
_diffrn_measurement_device 'four-circle diffractometer'
_diffrn_measurement_device_type 'XtaLAB Synergy, Dualflex, HyPix'
_diffrn_measurement_method '\w scans'
_diffrn_orient_matrix_type 'CrysAlisPro convention (1999,Acta A55,543-557)'
_diffrn_orient_matrix_UB_11 0.0317864
_diffrn_orient_matrix_UB_12 -0.0474417
_diffrn_orient_matrix_UB_13 -0.0396858
_diffrn_orient_matrix_UB_21 -0.0443433
_diffrn_orient_matrix_UB_22 0.0576849
_diffrn_orient_matrix_UB_23 -0.0478927
_diffrn_orient_matrix_UB_31 0.0380066
_diffrn_orient_matrix_UB_32 0.1070332
_diffrn_orient_matrix_UB_33 0.0082569
_diffrn_radiation_monochromator mirror
_diffrn_radiation_probe x-ray
_diffrn_radiation_type 'Cu K\a'
_diffrn_radiation_wavelength 1.54184
_diffrn_reflns_av_R_equivalents 0.0498
_diffrn_reflns_av_unetI/netI 0.0614
_diffrn_reflns_Laue_measured_fraction_full 1
_diffrn_reflns_Laue_measured_fraction_max 1
_diffrn_reflns_limit_h_max 29
_diffrn_reflns_limit_h_min -28
_diffrn_reflns_limit_k_max 14
_diffrn_reflns_limit_k_min -14
_diffrn_reflns_limit_l_max 31
_diffrn_reflns_limit_l_min -31
_diffrn_reflns_number 133747
_diffrn_reflns_point_group_measured_fraction_full 1
_diffrn_reflns_point_group_measured_fraction_max 1
_diffrn_reflns_theta_full 67.684
_diffrn_reflns_theta_max 70.074
_diffrn_reflns_theta_min 2.222
_diffrn_source 'micro-focus sealed X-ray tube'
_diffrn_source_type 'PhotonJet (Cu) X-ray Source'
_exptl_absorpt_coefficient_mu 1.054
_exptl_absorpt_correction_T_max 1
_exptl_absorpt_correction_T_min 0.60284
_exptl_absorpt_correction_type multi-scan
_exptl_absorpt_process_details
;
        CrysAlisPro 1.171.41.112a (Rigaku Oxford Diffraction, 2021)
        Empirical absorption correction using spherical harmonics,
        implemented in SCALE3 ABSPACK scaling algorithm.
;
_exptl_crystal_colour black
_exptl_crystal_density_diffrn 1.2
_exptl_crystal_description block
_exptl_crystal_F_000 2680
_exptl_crystal_size_max 0.26
_exptl_crystal_size_mid 0.13
_exptl_crystal_size_min 0.11
_refine_diff_density_max 1.499
_refine_diff_density_min -0.602
_refine_diff_density_rms 0.062
_refine_ls_extinction_method none
_refine_ls_goodness_of_fit_ref 1.063
_refine_ls_hydrogen_treatment constr
_refine_ls_matrix_type full
_refine_ls_number_parameters 923
_refine_ls_number_reflns 13317
_refine_ls_number_restraints 55
_refine_ls_restrained_S_all 1.07
_refine_ls_R_factor_all 0.0708
_refine_ls_R_factor_gt 0.0692
_refine_ls_shift/su_max 0.001
_refine_ls_shift/su_mean 0
_refine_ls_structure_factor_coef Fsqd
_refine_ls_weighting_details 'w=1/[\s^2^(Fo^2^)+(0.0880P)^2^+9.1049P] where P=(Fo^2^+2Fc^2^)/3'
_refine_ls_weighting_scheme calc
_refine_ls_wR_factor_gt 0.185
_refine_ls_wR_factor_ref 0.1863
_reflns_Friedel_coverage 0
_reflns_number_gt 12716
_reflns_number_total 13317
_reflns_threshold_expression 'I > 2\s(I)'
_cod_data_source_file d3dt00069a2.cif
_cod_data_source_block 22EH067_AMB-797-THF
_cod_depositor_comments 'Adding full bibliography for 7712094--7712100.cif.'
_cod_original_cell_volume 6998.56(7)
_cod_database_code 7712097
_shelx_estimated_absorpt_t_min 0.771
_shelx_estimated_absorpt_t_max 0.893
_oxdiff_exptl_absorpt_empirical_details
;
        Empirical correction (ABSPACK) includes:
        - Absorption correction using spherical harmonics
        - Frame scaling
;
_oxdiff_exptl_absorpt_empirical_full_max 1.871
_oxdiff_exptl_absorpt_empirical_full_min 0.68
_shelx_shelxl_version_number 2018/3
_olex2_refinement_description
;
        1. Fixed Uiso
 At 1.2 times of:
  All C(H) groups, All C(H,H) groups, All C(H,H,H,H) groups
        2. Rigid bond restraints
 C20, C24, C26, C21, C25, C22, C27, C23, C18, C19
 with sigma for 1-2 distances of 0.001 and sigma for 1-3 distances of 0.001
        3. Uiso/Uaniso restraints and constraints
Uanis(C70A) \\sim Ueq, Uanis(C69A) \\sim Ueq: with sigma of 0.01 and sigma for
        terminal atoms of 0.02
Uanis(C69) \\sim Ueq: with sigma of 0.01 and sigma for terminal atoms of 0.02
Uanis(C72A) \\sim Ueq, Uanis(C73A) \\sim Ueq: with sigma of 0.01 and sigma for
        terminal atoms of 0.02
        4. Others
 Sof(H67C)=Sof(H67D)=Sof(C68A)=Sof(H68C)=Sof(H68D)=Sof(C69A)=Sof(H69C)=
 Sof(H69D)=Sof(C70A)=Sof(H70C)=Sof(H70D)=1-FVAR(1)
 Sof(H67A)=Sof(H67B)=Sof(C70)=Sof(H70A)=Sof(H70B)=Sof(C68)=Sof(H68A)=Sof(H68B)=
 Sof(C69)=Sof(H69A)=Sof(H69B)=FVAR(1)
 Sof(H48A)=Sof(H55A)=Sof(C54A)=Sof(H54A)=Sof(C53A)=Sof(H53A)=Sof(C52A)=
 Sof(H52A)=Sof(C51A)=Sof(C50A)=Sof(H50A)=Sof(C49A)=Sof(H49A)=1-FVAR(2)
 Sof(H48)=Sof(C49)=Sof(H49)=Sof(C51)=Sof(H55)=Sof(C50)=Sof(H50)=Sof(C52)=
 Sof(H52)=Sof(C53)=Sof(H53)=Sof(C54)=Sof(H54)=FVAR(2)
 Sof(H39C)=Sof(H39D)=Sof(H37C)=Sof(H37D)=Sof(C38A)=Sof(H38C)=Sof(H38D)=1-FVAR(3)
 Sof(H39A)=Sof(H39B)=Sof(H37A)=Sof(H37B)=Sof(C38)=Sof(H38A)=Sof(H38B)=FVAR(3)
 Sof(H71C)=Sof(H71D)=Sof(H74C)=Sof(H74D)=Sof(C73A)=Sof(H73C)=Sof(H73D)=
 Sof(C72A)=Sof(H72C)=Sof(H72D)=1-FVAR(4)
 Sof(H71A)=Sof(H71B)=Sof(H74A)=Sof(H74B)=Sof(C72)=Sof(H72A)=Sof(H72B)=Sof(C73)=
 Sof(H73A)=Sof(H73B)=FVAR(4)
        5.a Secondary CH2 refined with riding coordinates:
 C36(H36A,H36B), C78(H78A,H78B), C67(H67A,H67B), C67(H67C,H67D), C39(H39A,
 H39B), C39(H39C,H39D), C35(H35A,H35B), C75(H75A,H75B), C71(H71A,H71B),
 C71(H71C,H71D), C28(H28A,H28B), C31(H31A,H31B), C74(H74A,H74B), C74(H74C,H74D),
  C30(H30A,H30B), C32(H32A,H32B), C34(H34A,H34B), C76(H76A,H76B), C37(H37A,
 H37B), C37(H37C,H37D), C29(H29A,H29B), C77(H77A,H77B), C33(H33A,H33B),
 C70(H70A,H70B), C72(H72A,H72B), C38(H38A,H38B), C73(H73A,H73B), C68(H68A,H68B),
  C69(H69A,H69B), C68A(H68C,H68D), C69A(H69C,H69D), C70A(H70C,H70D), C38A(H38C,
 H38D), C73A(H73C,H73D), C72A(H72C,H72D)
        5.b Aromatic/amide H refined with riding coordinates:
 C7(H7), C48(H48A), C48(H48), C42(H42), C9(H9), C6(H6), C16(H16), C3(H3),
 C46(H46), C58(H58), C43(H43), C5(H5), C44(H44), C10(H10), C49(H49), C65(H65),
 C4(H4), C59(H59), C15(H15), C19(H19), C11(H11), C60(H60), C45(H45), C64(H64),
 C20(H20), C55(H55), C55(H55A), C26(H26), C62(H62), C14(H14), C13(H13),
 C50(H50), C63(H63), C25(H25), C52(H52), C21(H21), C23(H23), C53(H53), C54(H54),
  C24(H24), C54A(H54A), C53A(H53A), C52A(H52A), C50A(H50A), C49A(H49A)
;
_smtbx_masks_void_probe_radius 1.2
_smtbx_masks_void_truncation_radius 1.2

loop_
_symmetry_equiv_pos_as_xyz
'x, y, z'
'-x+1/2, y, -z+1/2'
'-x, -y, -z'
'x-1/2, -y, z-1/2'

loop_
_atom_site_label
_atom_site_type_symbol
_atom_site_fract_x
_atom_site_fract_y
_atom_site_fract_z
_atom_site_U_iso_or_equiv
_atom_site_adp_type
_atom_site_occupancy
_atom_site_site_symmetry_order
_atom_site_calc_flag
_atom_site_refinement_flags_posn
_atom_site_refinement_flags_adp
_atom_site_refinement_flags_occupancy
_atom_site_disorder_assembly
_atom_site_disorder_group
Ni2 Ni 0.22382(2) 0.54362(4) 0.29282(2) 0.03466(13) Uani 1 1 d . . . . .
Ni1 Ni 0.30732(2) 0.10457(4) 0.77987(2) 0.03918(14) Uani 1 1 d . . . . .
O1 O 0.20160(11) 0.0955(2) 0.89715(9) 0.0550(6) Uani 1 1 d . . . . .
O6 O 0.15083(10) 0.3761(2) 0.40946(9) 0.0529(5) Uani 1 1 d . . . . .
O5 O 0.20669(11) 0.20506(19) 0.35596(10) 0.0571(6) Uani 1 1 d . . . . .
O3 O 0.47042(10) -0.05722(19) 0.84405(10) 0.0551(5) Uani 1 1 d . . . . .
O4 O 0.41944(9) 0.5485(2) 0.35704(9) 0.0520(5) Uani 1 1 d . . . . .
O2 O 0.38429(11) -0.2355(2) 0.83746(11) 0.0632(6) Uani 1 1 d . . . . .
C40 C 0.27553(11) 0.6457(2) 0.27070(10) 0.0347(5) Uani 1 1 d . . . . .
C1 C 0.24516(11) 0.2094(2) 0.77557(10) 0.0319(5) Uani 1 1 d . . . . .
C2 C 0.22965(11) 0.3069(2) 0.80380(10) 0.0339(5) Uani 1 1 d . . . . .
C47 C 0.26631(13) 0.4987(3) 0.36697(11) 0.0426(6) Uani 1 1 d . . . . .
C7 C 0.25431(13) 0.3299(2) 0.85921(11) 0.0408(6) Uani 1 1 d . . . . .
H7 H 0.283415 0.28107 0.880241 0.049 Uiso 1 1 calc R U . . .
C41 C 0.31195(12) 0.7446(2) 0.29330(11) 0.0381(6) Uani 1 1 d . . . . .
C8 C 0.33667(13) 0.0634(3) 0.85668(12) 0.0439(6) Uani 1 1 d . . . . .
C48 C 0.30097(13) 0.4026(3) 0.38005(14) 0.0517(8) Uani 1 1 d . . . . .
H48A H 0.300417 0.358289 0.348916 0.062 Uiso 0.48(4) 1 calc R U P A 2
H48 H 0.303738 0.349593 0.352964 0.062 Uiso 0.52(4) 1 calc R U P A 1
C22 C 0.41492(15) -0.0475(3) 0.68616(14) 0.0576(6) Uani 1 1 d . U . . .
C57 C 0.15256(13) 0.4521(2) 0.26946(12) 0.0433(6) Uani 1 1 d . . . . .
C42 C 0.33126(13) 0.7667(3) 0.34939(12) 0.0466(7) Uani 1 1 d . . . . .
H42 H 0.321578 0.715568 0.37411 0.056 Uiso 1 1 calc R U . . .
C66 C 0.09639(13) 0.4802(3) 0.27386(13) 0.0461(7) Uani 1 1 d . . . . .
C9 C 0.32173(15) -0.0339(3) 0.88057(13) 0.0517(7) Uani 1 1 d . . . . .
H9 H 0.292879 -0.081793 0.858517 0.062 Uiso 1 1 calc R U . . .
C6 C 0.23693(16) 0.4229(3) 0.88395(12) 0.0534(8) Uani 1 1 d . . . . .
H6 H 0.25413 0.43629 0.921664 0.064 Uiso 1 1 calc R U . . .
C17 C 0.38074(13) 0.1319(3) 0.89400(12) 0.0455(7) Uani 1 1 d . . . . .
C16 C 0.39974(14) 0.2344(3) 0.87632(13) 0.0495(7) Uani 1 1 d . . . . .
H16 H 0.3815 0.260197 0.840428 0.059 Uiso 1 1 calc R U . . .
C3 C 0.18786(15) 0.3837(3) 0.77536(12) 0.0506(8) Uani 1 1 d . . . . .
H3 H 0.170248 0.37156 0.737612 0.061 Uiso 1 1 calc R U . . .
C46 C 0.32881(15) 0.8217(3) 0.25888(14) 0.0507(7) Uani 1 1 d . . . . .
H46 H 0.317401 0.809127 0.22066 0.061 Uiso 1 1 calc R U . . .
C56 C 0.26592(16) 0.5675(3) 0.41378(13) 0.0553(9) Uani 1 1 d . . . . .
C58 C 0.15304(14) 0.3485(3) 0.24241(13) 0.0480(7) Uani 1 1 d . . . . .
H58 H 0.188894 0.32386 0.238017 0.058 Uiso 1 1 calc R U . . .
C61 C 0.04658(14) 0.4116(3) 0.25380(13) 0.0505(7) Uani 1 1 d . . . . .
C43 C 0.36421(16) 0.8617(3) 0.36952(15) 0.0571(8) Uani 1 1 d . . . . .
H43 H 0.376531 0.874826 0.407695 0.069 Uiso 1 1 calc R U . . .
C5 C 0.19533(17) 0.4957(3) 0.85479(14) 0.0570(8) Uani 1 1 d . . . . .
H5 H 0.183385 0.558527 0.872185 0.068 Uiso 1 1 calc R U . . .
C44 C 0.37926(17) 0.9372(3) 0.33484(17) 0.0644(10) Uani 1 1 d . . . . .
H44 H 0.401295 1.002831 0.348648 0.077 Uiso 1 1 calc R U . . .
C12 C 0.40731(15) 0.0987(3) 0.94929(13) 0.0575(8) Uani 1 1 d . . . . .
C10 C 0.34663(17) -0.0658(4) 0.93539(15) 0.0644(10) Uani 1 1 d . . . . .
H10 H 0.333612 -0.132599 0.948971 0.077 Uiso 1 1 calc R U . . .
C49 C 0.3340(9) 0.386(2) 0.4393(8) 0.053(5) Uani 0.52(4) 1 d . . P A 1
H49 H 0.358923 0.323015 0.449664 0.064 Uiso 0.52(4) 1 calc R U P A 1
C65 C 0.08846(16) 0.5846(3) 0.30015(14) 0.0547(8) Uani 1 1 d . . . . .
H65 H 0.120446 0.633632 0.313949 0.066 Uiso 1 1 calc R U . . .
C4 C 0.17124(17) 0.4768(3) 0.80027(14) 0.0602(9) Uani 1 1 d . . . . .
H4 H 0.143051 0.52759 0.779492 0.072 Uiso 1 1 calc R U . . .
C59 C 0.10481(16) 0.2784(3) 0.22132(15) 0.0578(8) Uani 1 1 d . . . . .
H59 H 0.108885 0.21011 0.203077 0.069 Uiso 1 1 calc R U . . .
C15 C 0.44331(16) 0.2977(3) 0.90878(16) 0.0635(9) Uani 1 1 d . . . . .
H15 H 0.455436 0.365459 0.895211 0.076 Uiso 1 1 calc R U . . .
C36 C 0.50420(16) 0.0412(3) 0.86579(17) 0.0629(9) Uani 1 1 d . . . . .
H36A H 0.505533 0.052569 0.90447 0.075 Uiso 1 1 calc R U . . .
H36B H 0.487457 0.109791 0.844983 0.075 Uiso 1 1 calc R U . . .
C19 C 0.32059(17) -0.1082(3) 0.71936(16) 0.0612(7) Uani 1 1 d . U . . .
H19 H 0.287835 -0.130541 0.730434 0.073 Uiso 1 1 calc R U . . .
C11 C 0.38860(18) -0.0030(4) 0.96872(14) 0.0691(10) Uani 1 1 d . . . . .
H11 H 0.405656 -0.026675 1.005201 0.083 Uiso 1 1 calc R U . . .
C60 C 0.05208(16) 0.3081(3) 0.22697(16) 0.0606(9) Uani 1 1 d . . . . .
H60 H 0.019549 0.260445 0.213196 0.073 Uiso 1 1 calc R U . . .
C45 C 0.36174(18) 0.9156(3) 0.27981(17) 0.0647(10) Uani 1 1 d . . . . .
H45 H 0.372534 0.966505 0.255623 0.078 Uiso 1 1 calc R U . . .
C78 C 0.09051(15) 0.3829(4) 0.40409(15) 0.0639(10) Uani 1 1 d . . . . .
H78A H 0.075519 0.309455 0.412925 0.077 Uiso 1 1 calc R U . . .
H78B H 0.068728 0.405253 0.366638 0.077 Uiso 1 1 calc R U . . .
C67 C 0.45746(15) 0.6341(3) 0.34610(16) 0.0614(9) Uani 1 1 d . . . . .
H67A H 0.449016 0.708937 0.359557 0.074 Uiso 0.602(15) 1 calc R U P B 1
H67B H 0.452897 0.639732 0.306503 0.074 Uiso 0.602(15) 1 calc R U P B 1
H67C H 0.471537 0.610843 0.314921 0.074 Uiso 0.398(15) 1 calc R U P B 2
H67D H 0.436624 0.706881 0.336923 0.074 Uiso 0.398(15) 1 calc R U P B 2
C64 C 0.03596(17) 0.6139(3) 0.30548(16) 0.0641(9) Uani 1 1 d . . . . .
H64 H 0.0319 0.683223 0.322929 0.077 Uiso 1 1 calc R U . . .
C20 C 0.33860(19) -0.1882(3) 0.68752(18) 0.0704(9) Uani 1 1 d . U . . .
H20 H 0.319182 -0.258328 0.677595 0.085 Uiso 1 1 calc R U . . .
C51 C 0.2938(9) 0.5571(18) 0.4679(8) 0.046(4) Uani 0.52(4) 1 d . . P A 1
C18 C 0.34211(15) -0.0006(3) 0.73802(14) 0.0542(6) Uani 1 1 d . U . . .
C55 C 0.2309(2) 0.6646(3) 0.40793(17) 0.0733(12) Uani 1 1 d . . . . .
H55 H 0.210708 0.67987 0.371015 0.088 Uiso 0.52(4) 1 calc R U P A 1
H55A H 0.20411 0.689337 0.375106 0.088 Uiso 0.48(4) 1 calc R U P A 2
C26 C 0.41735(17) 0.1376(4) 0.73300(17) 0.0669(8) Uani 1 1 d . U . . .
H26 H 0.403982 0.190961 0.754452 0.08 Uiso 1 1 calc R U . . .
C62 C -0.00692(17) 0.4451(4) 0.26057(17) 0.0682(10) Uani 1 1 d . . . . .
H62 H -0.039685 0.397799 0.247292 0.082 Uiso 1 1 calc R U . . .
C27 C 0.38907(15) 0.0217(3) 0.71774(14) 0.0581(6) Uani 1 1 d . U . . .
C14 C 0.47014(18) 0.2621(4) 0.96243(16) 0.0732(11) Uani 1 1 d . . . . .
H14 H 0.500775 0.305464 0.985037 0.088 Uiso 1 1 calc R U . . .
C13 C 0.45227(18) 0.1656(4) 0.98205(15) 0.0717(11) Uani 1 1 d . . . . .
H13 H 0.470434 0.142864 1.018483 0.086 Uiso 1 1 calc R U . . .
C39 C 0.50363(17) -0.1276(3) 0.81779(17) 0.0668(10) Uani 1 1 d . . . . .
H39A H 0.515102 -0.198403 0.838847 0.08 Uiso 0.64(3) 1 calc R U P C 1
H39B H 0.479948 -0.148105 0.780706 0.08 Uiso 0.64(3) 1 calc R U P C 1
H39C H 0.492868 -0.113649 0.778044 0.08 Uiso 0.36(3) 1 calc R U P C 2
H39D H 0.498256 -0.209026 0.824389 0.08 Uiso 0.36(3) 1 calc R U P C 2
C35 C 0.33803(19) -0.3172(4) 0.8190(2) 0.0781(12) Uani 1 1 d . . . . .
H35A H 0.330648 -0.33191 0.779525 0.094 Uiso 1 1 calc R U . . .
H35B H 0.302087 -0.288547 0.825624 0.094 Uiso 1 1 calc R U . . .
C50 C 0.3286(9) 0.461(2) 0.4775(9) 0.061(5) Uani 0.52(4) 1 d . . P A 1
H50 H 0.350298 0.44608 0.514049 0.073 Uiso 0.52(4) 1 calc R U P A 1
C63 C -0.01246(18) 0.5439(4) 0.28573(18) 0.0729(11) Uani 1 1 d . . . . .
H63 H -0.048819 0.565626 0.289965 0.087 Uiso 1 1 calc R U . . .
C75 C 0.17717(17) 0.3793(5) 0.46701(15) 0.0741(12) Uani 1 1 d . . . . .
H75A H 0.217606 0.40563 0.475061 0.089 Uiso 1 1 calc R U . . .
H75B H 0.176959 0.302942 0.482993 0.089 Uiso 1 1 calc R U . . .
C71 C 0.2235(2) 0.1325(4) 0.31754(18) 0.0730(11) Uani 1 1 d . . . . .
H71A H 0.260967 0.156367 0.312496 0.088 Uiso 0.704(16) 1 calc R U P D 1
H71B H 0.193943 0.132261 0.281755 0.088 Uiso 0.704(16) 1 calc R U P D 1
H71C H 0.188496 0.100758 0.291609 0.088 Uiso 0.296(16) 1 calc R U P D 2
H71D H 0.244136 0.178166 0.296474 0.088 Uiso 0.296(16) 1 calc R U P D 2
C25 C 0.46279(19) 0.1578(5) 0.71355(19) 0.0899(13) Uani 1 1 d . U . . .
H25 H 0.482564 0.227328 0.724131 0.108 Uiso 1 1 calc R U . . .
C28 C 0.2108(2) 0.0070(4) 0.93729(17) 0.0761(12) Uani 1 1 d . . . . .
H28A H 0.245653 0.022625 0.96776 0.091 Uiso 1 1 calc R U . . .
H28B H 0.215629 -0.067097 0.920956 0.091 Uiso 1 1 calc R U . . .
C31 C 0.1664(2) 0.1814(4) 0.9109(2) 0.0858(14) Uani 1 1 d . . . . .
H31A H 0.136148 0.206103 0.878098 0.103 Uiso 1 1 calc R U . . .
H31B H 0.190182 0.24796 0.926827 0.103 Uiso 1 1 calc R U . . .
C74 C 0.2210(2) 0.1483(4) 0.40746(19) 0.0780(12) Uani 1 1 d . . . . .
H74A H 0.185317 0.125133 0.416381 0.094 Uiso 0.704(16) 1 calc R U P D 1
H74B H 0.242964 0.199857 0.436452 0.094 Uiso 0.704(16) 1 calc R U P D 1
H74C H 0.19045 0.15458 0.426243 0.094 Uiso 0.296(16) 1 calc R U P D 2
H74D H 0.25872 0.171869 0.431996 0.094 Uiso 0.296(16) 1 calc R U P D 2
C52 C 0.2915(11) 0.6340(17) 0.5085(6) 0.063(5) Uani 0.52(4) 1 d . . P A 1
H52 H 0.316432 0.623367 0.544243 0.076 Uiso 0.52(4) 1 calc R U P A 1
C30 C 0.1395(2) 0.1299(5) 0.9519(2) 0.0892(15) Uani 1 1 d . . . . .
H30A H 0.096962 0.136431 0.939136 0.107 Uiso 1 1 calc R U . . .
H30B H 0.153482 0.16872 0.987488 0.107 Uiso 1 1 calc R U . . .
C32 C 0.4227(2) -0.2783(4) 0.88740(19) 0.0775(12) Uani 1 1 d . . . . .
H32A H 0.430048 -0.219486 0.916126 0.093 Uiso 1 1 calc R U . . .
H32B H 0.460036 -0.30082 0.881635 0.093 Uiso 1 1 calc R U . . .
C34 C 0.3575(3) -0.4220(4) 0.8507(2) 0.0926(15) Uani 1 1 d . . . . .
H34A H 0.3801 -0.470818 0.832778 0.111 Uiso 1 1 calc R U . . .
H34B H 0.324454 -0.465727 0.855818 0.111 Uiso 1 1 calc R U . . .
C76 C 0.1428(2) 0.4591(5) 0.48971(19) 0.0905(15) Uani 1 1 d . . . . .
H76A H 0.162921 0.53272 0.498574 0.109 Uiso 1 1 calc R U . . .
H76B H 0.135711 0.427835 0.523162 0.109 Uiso 1 1 calc R U . . .
C37 C 0.5633(2) 0.0191(5) 0.8605(2) 0.0981(17) Uani 1 1 d . . . . .
H37A H 0.588989 -0.011517 0.894879 0.118 Uiso 0.64(3) 1 calc R U P C 1
H37B H 0.580606 0.089038 0.85065 0.118 Uiso 0.64(3) 1 calc R U P C 1
H37C H 0.570716 0.07013 0.832556 0.118 Uiso 0.36(3) 1 calc R U P C 2
H37D H 0.592197 0.035961 0.89564 0.118 Uiso 0.36(3) 1 calc R U P C 2
C29 C 0.1575(2) 0.0069(5) 0.95699(19) 0.0891(15) Uani 1 1 d . . . . .
H29A H 0.127019 -0.041978 0.933856 0.107 Uiso 1 1 calc R U . . .
H29B H 0.166412 -0.019147 0.995237 0.107 Uiso 1 1 calc R U . . .
C21 C 0.3874(2) -0.1580(4) 0.6711(2) 0.0816(10) Uani 1 1 d . U . . .
H21 H 0.402594 -0.209452 0.650176 0.098 Uiso 1 1 calc R U . . .
C23 C 0.4607(2) -0.0117(5) 0.6693(2) 0.0848(11) Uani 1 1 d . U . . .
H23 H 0.476579 -0.062894 0.648769 0.102 Uiso 1 1 calc R U . . .
C77 C 0.0862(2) 0.4734(5) 0.4449(2) 0.0945(16) Uani 1 1 d . . . . .
H77A H 0.05256 0.460068 0.459036 0.113 Uiso 1 1 calc R U . . .
H77B H 0.083136 0.54995 0.428559 0.113 Uiso 1 1 calc R U . . .
C33 C 0.3942(3) -0.3768(4) 0.9034(2) 0.1000(17) Uani 1 1 d . . . . .
H33A H 0.370386 -0.354016 0.927442 0.12 Uiso 1 1 calc R U . . .
H33B H 0.422833 -0.433849 0.92253 0.12 Uiso 1 1 calc R U . . .
C53 C 0.2548(12) 0.7240(18) 0.4987(8) 0.074(5) Uani 0.52(4) 1 d . . P A 1
H53 H 0.252683 0.772988 0.527568 0.089 Uiso 0.52(4) 1 calc R U P A 1
C54 C 0.2189(11) 0.7439(15) 0.4439(10) 0.073(4) Uani 0.52(4) 1 d . . P A 1
H54 H 0.191078 0.802731 0.433756 0.088 Uiso 0.52(4) 1 calc R U P A 1
C24 C 0.4841(2) 0.0879(5) 0.6796(2) 0.0964(14) Uani 1 1 d . U . . .
H24 H 0.514005 0.111998 0.664774 0.116 Uiso 1 1 calc R U . . .
C70 C 0.4529(4) 0.4666(8) 0.3977(4) 0.058(2) Uani 0.602(15) 1 d . . P B 1
H70A H 0.441535 0.387821 0.386226 0.069 Uiso 0.602(15) 1 calc R U P B 1
H70B H 0.44643 0.479835 0.433766 0.069 Uiso 0.602(15) 1 calc R U P B 1
C72 C 0.2283(4) 0.0135(5) 0.3456(3) 0.066(2) Uani 0.704(16) 1 d . . P D 1
H72A H 0.189888 -0.020888 0.341159 0.079 Uiso 0.704(16) 1 calc R U P D 1
H72B H 0.252568 -0.039083 0.331465 0.079 Uiso 0.704(16) 1 calc R U P D 1
C38 C 0.5527(5) -0.0687(9) 0.8148(6) 0.075(3) Uani 0.64(3) 1 d . . P C 1
H38A H 0.545992 -0.031113 0.778912 0.091 Uiso 0.64(3) 1 calc R U P C 1
H38B H 0.586095 -0.120467 0.820295 0.091 Uiso 0.64(3) 1 calc R U P C 1
C73 C 0.2568(4) 0.0456(5) 0.4041(3) 0.077(2) Uani 0.704(16) 1 d . . P D 1
H73A H 0.252844 -0.01461 0.429727 0.092 Uiso 0.704(16) 1 calc R U P D 1
H73B H 0.298047 0.064745 0.410333 0.092 Uiso 0.704(16) 1 calc R U P D 1
C68 C 0.5183(4) 0.5959(10) 0.3762(6) 0.084(3) Uani 0.602(15) 1 d . . P B 1
H68A H 0.542149 0.590581 0.350623 0.1 Uiso 0.602(15) 1 calc R U P B 1
H68B H 0.536392 0.651389 0.405003 0.1 Uiso 0.602(15) 1 calc R U P B 1
Li4 Li 0.1916(2) 0.3714(4) 0.3518(2) 0.0450(11) Uani 1 1 d . . . . .
Li3 Li 0.3384(2) 0.5263(4) 0.3140(2) 0.0427(10) Uani 1 1 d . . . . .
Li1 Li 0.2303(2) 0.0869(5) 0.8321(2) 0.0479(12) Uani 1 1 d . . . . .
Li2 Li 0.3860(3) -0.0695(5) 0.8209(2) 0.0556(13) Uani 1 1 d . . . . .
C69 C 0.5145(3) 0.4869(10) 0.4002(5) 0.093(3) Uani 0.602(15) 1 d . U P B 1
H69A H 0.538742 0.485637 0.438454 0.111 Uiso 0.602(15) 1 calc R U P B 1
H69B H 0.52833 0.427018 0.379811 0.111 Uiso 0.602(15) 1 calc R U P B 1
C68A C 0.5044(9) 0.647(2) 0.3934(7) 0.104(7) Uani 0.398(15) 1 d . . P B 2
H68C H 0.541073 0.646131 0.38336 0.125 Uiso 0.398(15) 1 calc R U P B 2
H68D H 0.501265 0.719845 0.411185 0.125 Uiso 0.398(15) 1 calc R U P B 2
C69A C 0.5040(6) 0.5600(15) 0.4283(6) 0.094(5) Uani 0.398(15) 1 d . U P B 2
H69C H 0.509443 0.58825 0.465827 0.113 Uiso 0.398(15) 1 calc R U P B 2
H69D H 0.534506 0.503978 0.428381 0.113 Uiso 0.398(15) 1 calc R U P B 2
C70A C 0.4473(9) 0.511(2) 0.4067(8) 0.094(6) Uani 0.398(15) 1 d . U P B 2
H70C H 0.451173 0.427727 0.405289 0.113 Uiso 0.398(15) 1 calc R U P B 2
H70D H 0.423914 0.52835 0.4318 0.113 Uiso 0.398(15) 1 calc R U P B 2
C54A C 0.2421(12) 0.7192(16) 0.4589(9) 0.071(5) Uani 0.48(4) 1 d . . P A 2
H54A H 0.222042 0.788172 0.459549 0.086 Uiso 0.48(4) 1 calc R U P A 2
C53A C 0.2778(10) 0.6854(18) 0.5066(7) 0.067(5) Uani 0.48(4) 1 d . . P A 2
H53A H 0.279137 0.730467 0.537732 0.081 Uiso 0.48(4) 1 calc R U P A 2
C52A C 0.3123(9) 0.592(2) 0.5144(6) 0.060(5) Uani 0.48(4) 1 d . . P A 2
H52A H 0.337066 0.572733 0.549218 0.072 Uiso 0.48(4) 1 calc R U P A 2
C51A C 0.3092(9) 0.5245(19) 0.4671(8) 0.041(4) Uani 0.48(4) 1 d . . P A 2
C50A C 0.3420(9) 0.424(2) 0.4730(9) 0.050(5) Uani 0.48(4) 1 d . . P A 2
H50A H 0.367586 0.402192 0.506957 0.06 Uiso 0.48(4) 1 calc R U P A 2
C49A C 0.3343(12) 0.359(2) 0.4254(10) 0.053(4) Uani 0.48(4) 1 d . . P A 2
H49A H 0.352252 0.286802 0.425924 0.063 Uiso 0.48(4) 1 calc R U P A 2
C38A C 0.5692(5) -0.0879(12) 0.8467(11) 0.068(5) Uani 0.36(3) 1 d . . P C 2
H38C H 0.586955 -0.134654 0.879277 0.081 Uiso 0.36(3) 1 calc R U P C 2
H38D H 0.593177 -0.09297 0.82118 0.081 Uiso 0.36(3) 1 calc R U P C 2
C73A C 0.2229(10) 0.0223(15) 0.3794(10) 0.080(6) Uani 0.296(16) 1 d . U P D 2
H73C H 0.242358 -0.0348 0.406797 0.096 Uiso 0.296(16) 1 calc R U P D 2
H73D H 0.183798 -0.004828 0.359811 0.096 Uiso 0.296(16) 1 calc R U P D 2
C72A C 0.2570(11) 0.049(2) 0.3418(9) 0.091(6) Uani 0.296(16) 1 d . U P D 2
H72C H 0.296575 0.074438 0.360828 0.109 Uiso 0.296(16) 1 calc R U P D 2
H72D H 0.258172 -0.014243 0.316777 0.109 Uiso 0.296(16) 1 calc R U P D 2

loop_
_atom_site_aniso_label
_atom_site_aniso_U_11
_atom_site_aniso_U_22
_atom_site_aniso_U_33
_atom_site_aniso_U_23
_atom_site_aniso_U_13
_atom_site_aniso_U_12
Ni2 0.0378(3) 0.0319(2) 0.0316(2) 0.00272(17) 0.00547(18) -0.00086(17)
Ni1 0.0458(3) 0.0392(3) 0.0307(2) 0.00357(18) 0.00788(19) 0.0117(2)
O1 0.0658(14) 0.0599(14) 0.0437(11) 0.0043(10) 0.0226(10) -0.0072(11)
O6 0.0514(12) 0.0681(15) 0.0400(11) -0.0009(10) 0.0142(9) 0.0038(11)
O5 0.0769(16) 0.0386(11) 0.0598(14) -0.0024(10) 0.0256(12) -0.0023(11)
O3 0.0534(13) 0.0473(12) 0.0631(14) 0.0027(10) 0.0141(11) 0.0109(10)
O4 0.0426(11) 0.0590(14) 0.0471(12) 0.0053(10) 0.0008(9) -0.0094(10)
O2 0.0593(14) 0.0458(13) 0.0746(16) 0.0087(12) 0.0029(12) 0.0031(11)
C40 0.0391(13) 0.0288(12) 0.0338(12) -0.0014(10) 0.0064(10) 0.0000(10)
C1 0.0346(12) 0.0285(12) 0.0291(11) 0.0011(10) 0.0036(9) -0.0013(10)
C2 0.0399(13) 0.0310(13) 0.0295(12) -0.0022(10) 0.0077(10) -0.0032(10)
C47 0.0466(15) 0.0401(15) 0.0376(14) 0.0042(12) 0.0063(12) -0.0083(12)
C7 0.0513(16) 0.0358(14) 0.0317(13) -0.0012(11) 0.0058(11) -0.0024(12)
C41 0.0396(14) 0.0288(13) 0.0426(14) -0.0017(11) 0.0062(11) -0.0002(10)
C8 0.0464(15) 0.0432(15) 0.0389(14) 0.0052(12) 0.0069(12) 0.0115(12)
C48 0.0436(16) 0.0540(19) 0.0528(18) 0.0173(15) 0.0060(14) -0.0015(14)
C22 0.0543(16) 0.0665(15) 0.0483(17) 0.0155(12) 0.0084(12) 0.0194(11)
C57 0.0504(16) 0.0378(15) 0.0397(14) 0.0055(12) 0.0094(12) -0.0016(12)
C42 0.0513(16) 0.0406(15) 0.0437(15) -0.0063(12) 0.0067(13) -0.0069(13)
C66 0.0459(16) 0.0435(16) 0.0461(16) 0.0103(13) 0.0082(13) -0.0017(13)
C9 0.0541(18) 0.0517(18) 0.0463(17) 0.0113(14) 0.0092(14) 0.0066(14)
C6 0.079(2) 0.0454(17) 0.0331(14) -0.0075(13) 0.0110(14) -0.0010(16)
C17 0.0457(15) 0.0513(17) 0.0352(14) 0.0039(12) 0.0046(12) 0.0117(13)
C16 0.0504(17) 0.0518(18) 0.0408(15) 0.0003(13) 0.0040(13) 0.0068(14)
C3 0.0639(19) 0.0434(16) 0.0357(14) -0.0075(12) -0.0003(13) 0.0161(14)
C46 0.0603(19) 0.0383(15) 0.0498(17) 0.0011(13) 0.0095(14) -0.0097(14)
C56 0.076(2) 0.0551(19) 0.0359(15) -0.0027(13) 0.0171(15) -0.0303(17)
C58 0.0555(17) 0.0387(15) 0.0498(16) 0.0008(13) 0.0149(14) -0.0020(13)
C61 0.0454(16) 0.0565(19) 0.0469(16) 0.0078(14) 0.0086(13) -0.0045(14)
C43 0.063(2) 0.0454(17) 0.0552(19) -0.0143(15) 0.0036(15) -0.0085(15)
C5 0.085(2) 0.0391(16) 0.0490(17) -0.0081(14) 0.0229(17) 0.0109(16)
C44 0.070(2) 0.0384(17) 0.077(2) -0.0125(16) 0.0080(19) -0.0198(16)
C12 0.0562(19) 0.071(2) 0.0383(16) 0.0054(15) 0.0027(14) 0.0112(17)
C10 0.069(2) 0.068(2) 0.055(2) 0.0248(18) 0.0146(17) 0.0108(18)
C49 0.044(5) 0.073(12) 0.033(9) 0.020(7) -0.003(6) -0.003(7)
C65 0.064(2) 0.0492(18) 0.0538(18) 0.0046(15) 0.0212(16) 0.0062(15)
C4 0.075(2) 0.0465(18) 0.0534(19) -0.0040(15) 0.0083(17) 0.0225(17)
C59 0.065(2) 0.0365(16) 0.068(2) -0.0035(15) 0.0127(17) -0.0066(14)
C15 0.061(2) 0.061(2) 0.063(2) -0.0032(17) 0.0088(17) -0.0004(17)
C36 0.059(2) 0.057(2) 0.072(2) -0.0023(17) 0.0170(18) 0.0039(16)
C19 0.0658(19) 0.0391(14) 0.067(2) 0.0008(13) 0.0001(14) 0.0084(11)
C11 0.074(2) 0.087(3) 0.0391(17) 0.0224(18) 0.0045(16) 0.012(2)
C60 0.059(2) 0.0505(19) 0.067(2) 0.0016(16) 0.0102(17) -0.0146(16)
C45 0.074(2) 0.0411(18) 0.074(2) 0.0056(16) 0.0128(19) -0.0199(16)
C78 0.0502(19) 0.084(3) 0.0521(19) 0.0062(18) 0.0061(15) -0.0186(18)
C67 0.0524(19) 0.058(2) 0.069(2) -0.0042(17) 0.0090(16) -0.0165(16)
C64 0.070(2) 0.061(2) 0.067(2) 0.0055(18) 0.0269(19) 0.0128(18)
C20 0.086(2) 0.0403(15) 0.083(3) 0.0027(14) 0.021(2) 0.0111(13)
C51 0.052(9) 0.051(9) 0.038(4) 0.000(6) 0.015(5) -0.015(6)
C18 0.0598(17) 0.0455(14) 0.0556(18) 0.0022(12) 0.0137(13) 0.0019(12)
C55 0.120(4) 0.048(2) 0.067(2) -0.0123(17) 0.051(2) -0.020(2)
C26 0.061(2) 0.0671(17) 0.074(2) 0.0087(15) 0.0216(16) -0.0037(14)
C62 0.0497(19) 0.081(3) 0.072(2) 0.015(2) 0.0136(17) 0.0009(18)
C27 0.0541(16) 0.0670(15) 0.0497(17) 0.0085(13) 0.0088(12) 0.0096(11)
C14 0.066(2) 0.082(3) 0.057(2) -0.014(2) -0.0059(18) -0.005(2)
C13 0.070(2) 0.091(3) 0.0415(18) -0.0013(19) -0.0051(16) 0.004(2)
C39 0.067(2) 0.062(2) 0.070(2) 0.0024(18) 0.0172(19) 0.0260(19)
C35 0.069(2) 0.056(2) 0.101(3) -0.006(2) 0.010(2) -0.0076(19)
C50 0.039(9) 0.090(16) 0.047(5) 0.022(9) 0.002(6) -0.002(8)
C63 0.058(2) 0.086(3) 0.077(3) 0.009(2) 0.0217(19) 0.013(2)
C75 0.054(2) 0.125(4) 0.0434(18) 0.001(2) 0.0130(15) -0.004(2)
C71 0.087(3) 0.063(2) 0.071(2) -0.012(2) 0.025(2) 0.010(2)
C25 0.064(2) 0.133(3) 0.076(3) -0.021(3) 0.0243(19) -0.030(2)
C28 0.084(3) 0.093(3) 0.057(2) 0.025(2) 0.029(2) 0.000(2)
C31 0.119(4) 0.068(3) 0.094(3) -0.009(2) 0.070(3) -0.005(3)
C74 0.107(3) 0.058(2) 0.077(3) 0.016(2) 0.038(2) 0.003(2)
C52 0.086(13) 0.064(14) 0.032(5) 0.010(9) 0.004(7) -0.017(9)
C30 0.104(4) 0.100(4) 0.084(3) -0.022(3) 0.060(3) -0.018(3)
C32 0.077(3) 0.063(2) 0.079(3) 0.022(2) 0.001(2) 0.001(2)
C34 0.112(4) 0.062(3) 0.101(4) 0.009(2) 0.025(3) -0.023(3)
C76 0.102(4) 0.108(4) 0.065(3) -0.021(3) 0.028(2) -0.003(3)
C37 0.061(3) 0.126(5) 0.111(4) -0.043(3) 0.029(3) -0.004(3)
C29 0.085(3) 0.123(4) 0.066(3) 0.020(3) 0.034(2) -0.016(3)
C21 0.090(3) 0.0631(18) 0.092(3) 0.0051(18) 0.027(2) 0.0141(15)
C23 0.068(2) 0.100(2) 0.094(3) 0.015(2) 0.034(2) 0.0139(17)
C77 0.090(3) 0.127(4) 0.075(3) 0.009(3) 0.039(3) 0.038(3)
C33 0.141(5) 0.069(3) 0.084(3) 0.021(2) 0.022(3) -0.012(3)
C53 0.128(14) 0.049(9) 0.061(8) -0.032(6) 0.052(9) -0.028(8)
C54 0.116(13) 0.041(7) 0.079(10) -0.010(6) 0.053(9) -0.003(6)
C24 0.076(3) 0.126(3) 0.097(3) -0.010(3) 0.040(2) -0.016(2)
C70 0.048(4) 0.056(4) 0.054(4) 0.009(3) -0.009(3) 0.004(3)
C72 0.072(4) 0.043(3) 0.071(4) -0.001(3) 0.003(3) 0.006(3)
C38 0.072(6) 0.089(6) 0.074(7) -0.012(5) 0.034(5) 0.000(4)
C73 0.094(5) 0.050(3) 0.068(4) 0.003(3) -0.008(4) 0.007(3)
C68 0.051(4) 0.089(7) 0.106(8) -0.007(6) 0.014(4) -0.014(4)
Li4 0.052(3) 0.043(3) 0.042(3) 0.002(2) 0.016(2) -0.002(2)
Li3 0.040(2) 0.042(3) 0.041(2) 0.001(2) 0.0036(19) 0.002(2)
Li1 0.059(3) 0.047(3) 0.039(2) 0.002(2) 0.015(2) -0.011(2)
Li2 0.057(3) 0.054(3) 0.048(3) 0.003(2) 0.004(2) 0.014(3)
C69 0.049(4) 0.112(7) 0.100(6) 0.024(5) -0.006(4) -0.001(4)
C68A 0.085(12) 0.121(16) 0.082(10) 0.005(10) -0.016(8) -0.062(12)
C69A 0.076(7) 0.103(8) 0.080(7) 0.018(6) -0.017(5) -0.017(6)
C70A 0.078(8) 0.107(10) 0.089(8) 0.033(7) 0.008(6) -0.030(7)
C54A 0.115(14) 0.039(7) 0.072(11) 0.000(6) 0.046(10) 0.005(7)
C53A 0.108(14) 0.047(12) 0.056(8) -0.003(9) 0.037(9) 0.003(9)
C52A 0.072(9) 0.075(12) 0.028(5) 0.008(5) 0.004(5) -0.022(7)
C51A 0.040(9) 0.049(10) 0.034(5) 0.000(6) 0.010(6) -0.007(6)
C50A 0.030(7) 0.066(10) 0.045(8) 0.032(8) -0.005(5) -0.001(6)
C49A 0.055(6) 0.057(8) 0.042(9) 0.008(6) 0.007(6) -0.017(6)
C38A 0.042(6) 0.075(8) 0.085(13) 0.007(7) 0.016(7) 0.015(5)
C73A 0.086(9) 0.059(8) 0.089(10) 0.008(7) 0.013(8) 0.007(6)
C72A 0.090(9) 0.075(9) 0.110(10) -0.015(7) 0.033(8) 0.020(7)

loop_
_atom_type_symbol
_atom_type_description
_atom_type_scat_dispersion_real
_atom_type_scat_dispersion_imag
_atom_type_scat_source
C C 0.0181 0.0091 'International Tables Vol C Tables 4.2.6.8 and 6.1.1.4'
H H 0 0 'International Tables Vol C Tables 4.2.6.8 and 6.1.1.4'
Li Li 0.0008 0.0003 'International Tables Vol C Tables 4.2.6.8 and 6.1.1.4'
Ni Ni -3.0029 0.5091 'International Tables Vol C Tables 4.2.6.8 and 6.1.1.4'
O O 0.0492 0.0322 'International Tables Vol C Tables 4.2.6.8 and 6.1.1.4'

loop_
_exptl_crystal_face_index_h
_exptl_crystal_face_index_k
_exptl_crystal_face_index_l
_exptl_crystal_face_perp_dist
1 1 0 0.1303
-1 -1 0 0.1227
0 -1 -1 0.1266
0 1 1 0.1344
1 0 -1 0.0521
-1 0 1 0.0703
-1 -1 -1 0.1183
0 0 -1 0.0467
1 1 -1 0.1337
-1 -1 1 0.109
1 0 1 0.0644
-1 0 -1 0.0438
0 1 -1 0.1293
0 -1 1 0.094
1 -1 1 0.0953
-1 1 -1 0.1087
1 0 0 0.0493
-1 0 0 0.0569
0 1 0 0.1352
-1 1 0 0.1131
1 -1 0 0.1189
15 -2 0 0.0596
0 -1 0 0.1219
-14 2 0 0.0502
-14 3 7 0.0637
-4 -4 14 0.0818
2 0 15 0.0645

loop_
_geom_angle_atom_site_label_1
_geom_angle_atom_site_label_2
_geom_angle_atom_site_label_3
_geom_angle
_geom_angle_site_symmetry_1
_geom_angle_site_symmetry_3
_geom_angle_publ_flag
C40 Ni2 Ni2 43.18(8) 2 2 ?
C40 Ni2 Ni2 45.89(8) . 2 ?
C40 Ni2 C40 40.75(14) . 2 ?
C40 Ni2 C47 104.29(11) . . ?
C40 Ni2 C57 146.33(11) . . ?
C40 Ni2 Li4 157.11(14) . . ?
C40 Ni2 Li4 160.02(13) 2 . ?
C40 Ni2 Li3 50.83(13) 2 2 ?
C40 Ni2 Li3 52.33(13) . . ?
C40 Ni2 Li3 88.06(13) 2 . ?
C40 Ni2 Li3 88.42(13) . 2 ?
C47 Ni2 Ni2 121.65(9) . 2 ?
C47 Ni2 C40 144.80(11) . 2 ?
C47 Ni2 C57 108.61(12) . . ?
C47 Ni2 Li4 54.89(14) . . ?
C47 Ni2 Li3 63.46(14) . . ?
C47 Ni2 Li3 160.01(14) . 2 ?
C57 Ni2 Ni2 107.94(9) . 2 ?
C57 Ni2 C40 106.58(11) . 2 ?
C57 Ni2 Li4 53.81(14) . . ?
C57 Ni2 Li3 57.96(13) . 2 ?
C57 Ni2 Li3 141.54(14) . . ?
Li4 Ni2 Ni2 132.77(11) . 2 ?
Li3 Ni2 Ni2 57.57(11) 2 2 ?
Li3 Ni2 Ni2 59.49(11) . 2 ?
Li3 Ni2 Li4 105.50(15) . . ?
Li3 Ni2 Li4 109.30(15) 2 . ?
Li3 Ni2 Li3 116.33(11) . 2 ?
Ni1 Ni1 Li2 132.70(13) 2_556 . ?
C1 Ni1 Ni1 47.43(7) . 2_556 ?
C1 Ni1 Ni1 44.17(7) 2_556 2_556 ?
C1 Ni1 C1 41.08(14) . 2_556 ?
C1 Ni1 C8 105.88(11) . . ?
C1 Ni1 C18 144.82(13) . . ?
C1 Ni1 Li1 54.43(15) . . ?
C1 Ni1 Li1 90.67(14) 2_556 . ?
C1 Ni1 Li1 88.03(13) . 2_556 ?
C1 Ni1 Li1 50.46(13) 2_556 2_556 ?
C1 Ni1 Li2 158.96(14) 2_556 . ?
C1 Ni1 Li2 158.61(15) . . ?
C8 Ni1 Ni1 125.47(10) . 2_556 ?
C8 Ni1 C1 146.23(11) . 2_556 ?
C8 Ni1 C18 107.44(13) . . ?
C8 Ni1 Li1 64.54(15) . . ?
C8 Ni1 Li1 161.08(15) . 2_556 ?
C8 Ni1 Li2 54.81(15) . . ?
C18 Ni1 Ni1 102.34(11) . 2_556 ?
C18 Ni1 C1 106.32(12) . 2_556 ?
C18 Ni1 Li1 57.01(15) . 2_556 ?
C18 Ni1 Li1 135.01(16) . . ?
C18 Ni1 Li2 52.64(16) . . ?
Li1 Ni1 Ni1 55.90(12) 2_556 2_556 ?
Li1 Ni1 Ni1 62.02(12) . 2_556 ?
Li1 Ni1 Li1 117.13(12) . 2_556 ?
Li1 Ni1 Li2 105.00(18) . . ?
Li1 Ni1 Li2 108.94(16) 2_556 . ?
C28 O1 Li1 122.9(3) . . ?
C31 O1 C28 108.8(3) . . ?
C31 O1 Li1 128.2(3) . . ?
C78 O6 C75 104.1(3) . . ?
C78 O6 Li4 129.4(3) . . ?
C75 O6 Li4 126.4(3) . . ?
C71 O5 Li4 129.0(3) . . ?
C74 O5 C71 107.9(3) . . ?
C74 O5 Li4 120.2(3) . . ?
C36 O3 C39 108.4(3) . . ?
C36 O3 Li2 127.2(3) . . ?
C39 O3 Li2 118.9(3) . . ?
C67 O4 C70 110.0(5) . . ?
C67 O4 Li3 124.7(3) . . ?
C70 O4 Li3 124.3(4) . . ?
C70A O4 C67 103.7(8) . . ?
C70A O4 Li3 130.0(8) . . ?
C35 O2 Li2 129.8(3) . . ?
C32 O2 C35 107.5(3) . . ?
C32 O2 Li2 118.8(3) . . ?
Ni2 C40 Ni2 90.92(11) . 2 ?
Ni2 C40 Li3 81.88(16) 2 . ?
Ni2 C40 Li3 82.02(17) . . ?
C40 C40 Ni2 65.93(16) 2 2 ?
C40 C40 Ni2 73.33(17) 2 . ?
C40 C40 C41 127.22(15) 2 . ?
C40 C40 Li3 138.43(15) 2 . ?
C41 C40 Ni2 137.8(2) . . ?
C41 C40 Ni2 130.2(2) . 2 ?
C41 C40 Li3 93.4(2) . . ?
Ni1 C1 Ni1 88.40(10) . 2_556 ?
Ni1 C1 Li1 78.72(18) . . ?
Ni1 C1 Li1 82.57(17) 2_556 . ?
C1 C1 Ni1 73.68(16) 2_556 . ?
C1 C1 Ni1 65.25(14) 2_556 2_556 ?
C1 C1 C2 126.74(15) 2_556 . ?
C1 C1 Li1 137.54(16) 2_556 . ?
C2 C1 Ni1 128.82(18) . 2_556 ?
C2 C1 Ni1 141.43(19) . . ?
C2 C1 Li1 94.7(2) . . ?
C1 C2 Li1 52.52(17) . . ?
C7 C2 C1 123.9(2) . . ?
C7 C2 Li1 86.9(2) . . ?
C3 C2 C1 120.1(2) . . ?
C3 C2 C7 116.1(2) . . ?
C3 C2 Li1 135.5(2) . . ?
Ni2 C47 Li4 80.85(16) . . ?
Ni2 C47 Li3 72.31(14) . . ?
C48 C47 Ni2 124.6(2) . . ?
C48 C47 C56 113.6(3) . . ?
C48 C47 Li4 84.2(2) . . ?
C48 C47 Li3 76.9(2) . . ?
C56 C47 Ni2 121.7(2) . . ?
C56 C47 Li4 108.6(2) . . ?
C56 C47 Li3 122.7(2) . . ?
Li4 C47 Li3 128.7(2) . . ?
C2 C7 H7 119.4 . . ?
C6 C7 C2 121.1(3) . . ?
C6 C7 H7 119.4 . . ?
C40 C41 Li3 53.05(16) . . ?
C42 C41 C40 122.5(3) . . ?
C42 C41 C46 116.7(3) . . ?
C42 C41 Li3 89.1(2) . . ?
C46 C41 C40 120.8(3) . . ?
C46 C41 Li3 130.8(2) . . ?
Ni1 C8 Li1 70.19(14) . . ?
Ni1 C8 Li2 81.47(17) . . ?
C9 C8 Ni1 125.5(2) . . ?
C9 C8 C17 113.6(3) . . ?
C9 C8 Li1 80.0(2) . . ?
C9 C8 Li2 80.9(3) . . ?
C17 C8 Ni1 120.8(2) . . ?
C17 C8 Li1 128.1(2) . . ?
C17 C8 Li2 105.8(2) . . ?
Li2 C8 Li1 126.1(2) . . ?
C47 C48 H48A 112.4 . . ?
C47 C48 H48 121.5 . . ?
C47 C48 C49 117.1(10) . . ?
C49 C48 H48 121.5 . . ?
C49A C48 C47 135.2(11) . . ?
C49A C48 H48A 112.4 . . ?
C27 C22 C21 115.1(4) . . ?
C23 C22 C27 122.0(4) . . ?
C23 C22 C21 122.9(4) . . ?
Ni2 C57 Li4 81.33(17) . . ?
Ni2 C57 Li3 77.13(15) . 2 ?
C66 C57 Ni2 127.8(2) . . ?
C66 C57 Li4 100.4(2) . . ?
C66 C57 Li3 108.3(2) . 2 ?
C58 C57 Ni2 119.8(2) . . ?
C58 C57 C66 112.3(3) . . ?
C58 C57 Li4 91.9(2) . . ?
C58 C57 Li3 82.1(2) . 2 ?
Li4 C57 Li3 150.8(2) . 2 ?
C41 C42 H42 119.3 . . ?
C43 C42 C41 121.4(3) . . ?
C43 C42 H42 119.3 . . ?
C57 C66 C65 119.2(3) . . ?
C61 C66 C57 124.4(3) . . ?
C61 C66 C65 116.4(3) . . ?
C8 C9 H9 117.8 . . ?
C8 C9 C10 124.4(3) . . ?
C8 C9 Li1 68.5(2) . . ?
C8 C9 Li2 65.7(2) . . ?
C10 C9 H9 117.8 . . ?
C10 C9 Li1 132.8(3) . . ?
C10 C9 Li2 113.4(3) . . ?
Li1 C9 H9 70.4 . . ?
Li2 C9 H9 90.9 . . ?
Li2 C9 Li1 112.8(2) . . ?
C7 C6 H6 119.5 . . ?
C5 C6 C7 121.1(3) . . ?
C5 C6 H6 119.5 . . ?
C16 C17 C8 120.6(3) . . ?
C16 C17 C12 117.1(3) . . ?
C12 C17 C8 122.4(3) . . ?
C17 C16 H16 118.7 . . ?
C15 C16 C17 122.6(3) . . ?
C15 C16 H16 118.7 . . ?
C2 C3 H3 118.8 . . ?
C4 C3 C2 122.3(3) . . ?
C4 C3 H3 118.8 . . ?
C41 C46 H46 119.5 . . ?
C45 C46 C41 120.9(3) . . ?
C45 C46 H46 119.5 . . ?
C47 C56 C51A 112.5(9) . . ?
C51 C56 C47 132.2(11) . . ?
C51 C56 C55 106.9(10) . . ?
C55 C56 C47 120.8(3) . . ?
C55 C56 C51A 126.6(9) . . ?
C57 C58 H58 117.3 . . ?
C57 C58 C59 125.4(3) . . ?
C57 C58 Li4 56.76(19) . . ?
C57 C58 Li3 65.3(2) . 2 ?
C59 C58 H58 117.3 . . ?
C59 C58 Li4 117.6(3) . . ?
C59 C58 Li3 116.8(3) . 2 ?
Li4 C58 H58 95.4 . . ?
Li3 C58 H58 87.9 2 . ?
Li3 C58 Li4 115.98(19) 2 . ?
C66 C61 C60 118.5(3) . . ?
C62 C61 C66 120.6(3) . . ?
C62 C61 C60 120.9(3) . . ?
C42 C43 H43 119.6 . . ?
C44 C43 C42 120.8(3) . . ?
C44 C43 H43 119.6 . . ?
C6 C5 H5 120.4 . . ?
C4 C5 C6 119.1(3) . . ?
C4 C5 H5 120.4 . . ?
C43 C44 H44 120.7 . . ?
C45 C44 C43 118.6(3) . . ?
C45 C44 H44 120.7 . . ?
C11 C12 C17 118.6(3) . . ?
C13 C12 C17 119.2(4) . . ?
C13 C12 C11 122.1(3) . . ?
C9 C10 H10 119.5 . . ?
C11 C10 C9 121.0(4) . . ?
C11 C10 H10 119.5 . . ?
C48 C49 H49 119.5 . . ?
C50 C49 C48 120.9(15) . . ?
C50 C49 H49 119.5 . . ?
C66 C65 H65 119.5 . . ?
C64 C65 C66 121.0(4) . . ?
C64 C65 H65 119.5 . . ?
C3 C4 H4 119.9 . . ?
C5 C4 C3 120.2(3) . . ?
C5 C4 H4 119.9 . . ?
C58 C59 H59 119.9 . . ?
C60 C59 C58 120.2(3) . . ?
C60 C59 H59 119.9 . . ?
C16 C15 H15 120.2 . . ?
C16 C15 C14 119.6(4) . . ?
C14 C15 H15 120.2 . . ?
O3 C36 H36A 110.5 . . ?
O3 C36 H36B 110.5 . . ?
O3 C36 C37 106.0(3) . . ?
H36A C36 H36B 108.7 . . ?
C37 C36 H36A 110.5 . . ?
C37 C36 H36B 110.5 . . ?
C20 C19 H19 114.2 . . ?
C20 C19 C18 131.7(4) . . ?
C20 C19 Li1 117.1(3) . 2_556 ?
C20 C19 Li2 119.2(3) . . ?
C18 C19 H19 114.2 . . ?
C18 C19 Li1 58.7(2) . 2_556 ?
C18 C19 Li2 56.9(2) . . ?
Li1 C19 H19 94.4 2_556 . ?
Li2 C19 H19 94.1 . . ?
Li2 C19 Li1 112.5(2) . 2_556 ?
C12 C11 H11 120 . . ?
C10 C11 C12 120.0(3) . . ?
C10 C11 H11 120 . . ?
C61 C60 H60 120.4 . . ?
C59 C60 C61 119.1(3) . . ?
C59 C60 H60 120.4 . . ?
C46 C45 H45 119.2 . . ?
C44 C45 C46 121.5(3) . . ?
C44 C45 H45 119.2 . . ?
O6 C78 H78A 111 . . ?
O6 C78 H78B 111 . . ?
O6 C78 C77 103.9(3) . . ?
H78A C78 H78B 109 . . ?
C77 C78 H78A 111 . . ?
C77 C78 H78B 111 . . ?
O4 C67 H67A 110.6 . . ?
O4 C67 H67B 110.6 . . ?
O4 C67 H67C 110.1 . . ?
O4 C67 H67D 110.1 . . ?
O4 C67 C68 105.7(5) . . ?
H67A C67 H67B 108.7 . . ?
H67C C67 H67D 108.4 . . ?
C68 C67 H67A 110.6 . . ?
C68 C67 H67B 110.6 . . ?
C68A C67 O4 107.9(8) . . ?
C68A C67 H67C 110.1 . . ?
C68A C67 H67D 110.1 . . ?
C65 C64 H64 119.3 . . ?
C65 C64 C63 121.4(4) . . ?
C63 C64 H64 119.3 . . ?
C19 C20 H20 122.3 . . ?
C19 C20 C21 115.4(4) . . ?
C21 C20 H20 122.3 . . ?
C56 C51 C50 110.7(16) . . ?
C56 C51 C52 126.0(14) . . ?
C52 C51 C50 123.2(17) . . ?
Ni1 C18 Li1 78.44(17) . 2_556 ?
Ni1 C18 Li2 82.8(2) . . ?
C19 C18 Ni1 125.4(3) . . ?
C19 C18 Li1 90.7(3) . 2_556 ?
C19 C18 Li2 91.4(3) . . ?
C27 C18 Ni1 126.6(3) . . ?
C27 C18 C19 107.8(3) . . ?
C27 C18 Li1 98.1(3) . 2_556 ?
C27 C18 Li2 101.7(3) . . ?
Li2 C18 Li1 158.4(3) . 2_556 ?
C56 C55 H55 112.6 . . ?
C56 C55 H55A 125.7 . . ?
C56 C55 C54A 108.7(11) . . ?
C54 C55 C56 134.8(12) . . ?
C54 C55 H55 112.6 . . ?
C54A C55 H55A 125.7 . . ?
C27 C26 H26 122.7 . . ?
C25 C26 H26 122.7 . . ?
C25 C26 C27 114.6(4) . . ?
C61 C62 H62 119.4 . . ?
C63 C62 C61 121.1(4) . . ?
C63 C62 H62 119.4 . . ?
C22 C27 C26 115.2(3) . . ?
C18 C27 C22 129.7(4) . . ?
C18 C27 C26 115.1(3) . . ?
C15 C14 H14 119.9 . . ?
C13 C14 C15 120.1(4) . . ?
C13 C14 H14 119.9 . . ?
C12 C13 H13 119.4 . . ?
C14 C13 C12 121.3(3) . . ?
C14 C13 H13 119.4 . . ?
O3 C39 H39A 109.8 . . ?
O3 C39 H39B 109.8 . . ?
O3 C39 H39C 111.2 . . ?
O3 C39 H39D 111.2 . . ?
O3 C39 C38A 102.7(7) . . ?
H39A C39 H39B 108.3 . . ?
H39C C39 H39D 109.1 . . ?
C38 C39 O3 109.3(5) . . ?
C38 C39 H39A 109.8 . . ?
C38 C39 H39B 109.8 . . ?
C38A C39 H39C 111.2 . . ?
C38A C39 H39D 111.2 . . ?
O2 C35 H35A 110.5 . . ?
O2 C35 H35B 110.5 . . ?
O2 C35 C34 106.2(4) . . ?
H35A C35 H35B 108.7 . . ?
C34 C35 H35A 110.5 . . ?
C34 C35 H35B 110.5 . . ?
C49 C50 C51 125.4(18) . . ?
C49 C50 H50 117.3 . . ?
C51 C50 H50 117.3 . . ?
C64 C63 H63 120.2 . . ?
C62 C63 C64 119.5(4) . . ?
C62 C63 H63 120.2 . . ?
O6 C75 H75A 110.4 . . ?
O6 C75 H75B 110.4 . . ?
O6 C75 C76 106.5(3) . . ?
H75A C75 H75B 108.6 . . ?
C76 C75 H75A 110.4 . . ?
C76 C75 H75B 110.4 . . ?
O5 C71 H71A 111.3 . . ?
O5 C71 H71B 111.3 . . ?
O5 C71 H71C 109.2 . . ?
O5 C71 H71D 109.2 . . ?
O5 C71 C72 102.6(4) . . ?
H71A C71 H71B 109.2 . . ?
H71C C71 H71D 107.9 . . ?
C72 C71 H71A 111.3 . . ?
C72 C71 H71B 111.3 . . ?
C72A C71 O5 112.1(9) . . ?
C72A C71 H71C 109.2 . . ?
C72A C71 H71D 109.2 . . ?
C26 C25 H25 116.4 . . ?
C26 C25 C24 127.3(5) . . ?
C24 C25 H25 116.4 . . ?
O1 C28 H28A 110.7 . . ?
O1 C28 H28B 110.7 . . ?
O1 C28 C29 105.3(4) . . ?
H28A C28 H28B 108.8 . . ?
C29 C28 H28A 110.7 . . ?
C29 C28 H28B 110.7 . . ?
O1 C31 H31A 110.4 . . ?
O1 C31 H31B 110.4 . . ?
O1 C31 C30 106.8(4) . . ?
H31A C31 H31B 108.6 . . ?
C30 C31 H31A 110.4 . . ?
C30 C31 H31B 110.4 . . ?
O5 C74 H74A 110 . . ?
O5 C74 H74B 110 . . ?
O5 C74 H74C 113.1 . . ?
O5 C74 H74D 113.1 . . ?
O5 C74 C73 108.5(4) . . ?
O5 C74 C73A 92.9(8) . . ?
H74A C74 H74B 108.4 . . ?
H74C C74 H74D 110.5 . . ?
C73 C74 H74A 110 . . ?
C73 C74 H74B 110 . . ?
C73A C74 H74C 113.1 . . ?
C73A C74 H74D 113.1 . . ?
C51 C52 H52 119 . . ?
C53 C52 C51 122.1(15) . . ?
C53 C52 H52 119 . . ?
C31 C30 H30A 110.5 . . ?
C31 C30 H30B 110.5 . . ?
C31 C30 C29 106.1(4) . . ?
H30A C30 H30B 108.7 . . ?
C29 C30 H30A 110.5 . . ?
C29 C30 H30B 110.5 . . ?
O2 C32 H32A 110.4 . . ?
O2 C32 H32B 110.4 . . ?
O2 C32 C33 106.8(4) . . ?
H32A C32 H32B 108.6 . . ?
C33 C32 H32A 110.4 . . ?
C33 C32 H32B 110.4 . . ?
C35 C34 H34A 111.3 . . ?
C35 C34 H34B 111.3 . . ?
C35 C34 C33 102.3(4) . . ?
H34A C34 H34B 109.2 . . ?
C33 C34 H34A 111.3 . . ?
C33 C34 H34B 111.3 . . ?
C75 C76 H76A 110.7 . . ?
C75 C76 H76B 110.7 . . ?
C75 C76 C77 105.0(4) . . ?
H76A C76 H76B 108.8 . . ?
C77 C76 H76A 110.7 . . ?
C77 C76 H76B 110.7 . . ?
C36 C37 H37A 111.1 . . ?
C36 C37 H37B 111.1 . . ?
C36 C37 H37C 109.3 . . ?
C36 C37 H37D 109.3 . . ?
C36 C37 C38 103.3(5) . . ?
H37A C37 H37B 109.1 . . ?
H37C C37 H37D 108 . . ?
C38 C37 H37A 111.1 . . ?
C38 C37 H37B 111.1 . . ?
C38A C37 C36 111.5(7) . . ?
C38A C37 H37C 109.3 . . ?
C38A C37 H37D 109.3 . . ?
C28 C29 H29A 111.2 . . ?
C28 C29 H29B 111.2 . . ?
C30 C29 C28 102.9(4) . . ?
C30 C29 H29A 111.2 . . ?
C30 C29 H29B 111.2 . . ?
H29A C29 H29B 109.1 . . ?
C22 C21 H21 119.8 . . ?
C20 C21 C22 120.3(4) . . ?
C20 C21 H21 119.8 . . ?
C22 C23 H23 117.9 . . ?
C24 C23 C22 124.2(5) . . ?
C24 C23 H23 117.9 . . ?
C78 C77 C76 102.6(4) . . ?
C78 C77 H77A 111.2 . . ?
C78 C77 H77B 111.2 . . ?
C76 C77 H77A 111.2 . . ?
C76 C77 H77B 111.2 . . ?
H77A C77 H77B 109.2 . . ?
C32 C33 C34 103.7(4) . . ?
C32 C33 H33A 111 . . ?
C32 C33 H33B 111 . . ?
C34 C33 H33A 111 . . ?
C34 C33 H33B 111 . . ?
H33A C33 H33B 109 . . ?
C52 C53 H53 120.4 . . ?
C52 C53 C54 119.2(13) . . ?
C54 C53 H53 120.4 . . ?
C55 C54 C53 110.6(12) . . ?
C55 C54 H54 124.7 . . ?
C53 C54 H54 124.7 . . ?
C25 C24 H24 121.8 . . ?
C23 C24 C25 116.4(5) . . ?
C23 C24 H24 121.8 . . ?
O4 C70 H70A 110.7 . . ?
O4 C70 H70B 110.7 . . ?
O4 C70 C69 105.3(7) . . ?
H70A C70 H70B 108.8 . . ?
C69 C70 H70A 110.7 . . ?
C69 C70 H70B 110.7 . . ?
C71 C72 H72A 111.6 . . ?
C71 C72 H72B 111.6 . . ?
H72A C72 H72B 109.4 . . ?
C73 C72 C71 100.6(5) . . ?
C73 C72 H72A 111.6 . . ?
C73 C72 H72B 111.6 . . ?
C39 C38 C37 104.9(5) . . ?
C39 C38 H38A 110.8 . . ?
C39 C38 H38B 110.8 . . ?
C37 C38 H38A 110.8 . . ?
C37 C38 H38B 110.8 . . ?
H38A C38 H38B 108.9 . . ?
C74 C73 C72 98.6(6) . . ?
C74 C73 H73A 112 . . ?
C74 C73 H73B 112 . . ?
C72 C73 H73A 112 . . ?
C72 C73 H73B 112 . . ?
H73A C73 H73B 109.7 . . ?
C67 C68 H68A 110.1 . . ?
C67 C68 H68B 110.1 . . ?
H68A C68 H68B 108.4 . . ?
C69 C68 C67 108.2(7) . . ?
C69 C68 H68A 110.1 . . ?
C69 C68 H68B 110.1 . . ?
O6 Li4 Ni2 131.0(2) . . ?
O6 Li4 O5 96.3(2) . . ?
O6 Li4 C47 112.7(3) . . ?
O6 Li4 C48 118.2(2) . . ?
O6 Li4 C57 120.9(3) . . ?
O6 Li4 C58 132.2(3) . . ?
O5 Li4 Ni2 132.5(2) . . ?
O5 Li4 C47 120.8(3) . . ?
O5 Li4 C48 88.2(2) . . ?
O5 Li4 C57 119.1(3) . . ?
O5 Li4 C58 87.8(2) . . ?
C47 Li4 Ni2 44.26(11) . . ?
C47 Li4 C48 32.76(13) . . ?
C47 Li4 C58 105.4(2) . . ?
C48 Li4 Ni2 67.82(14) . . ?
C48 Li4 C58 109.5(2) . . ?
C57 Li4 Ni2 44.86(12) . . ?
C57 Li4 C47 89.1(2) . . ?
C57 Li4 C48 109.2(2) . . ?
C57 Li4 C58 31.32(12) . . ?
C58 Li4 Ni2 64.97(13) . . ?
Ni2 Li3 Ni2 62.93(10) . 2 ?
O4 Li3 Ni2 136.8(2) . 2 ?
O4 Li3 Ni2 155.5(3) . . ?
O4 Li3 C40 130.5(3) . . ?
O4 Li3 C47 116.4(2) . . ?
O4 Li3 C41 97.3(2) . . ?
O4 Li3 C48 100.6(2) . . ?
O4 Li3 C57 102.9(2) . 2 ?
O4 Li3 C58 101.3(2) . 2 ?
C40 Li3 Ni2 47.29(12) . 2 ?
C40 Li3 Ni2 45.65(12) . . ?
C40 Li3 C47 82.27(19) . . ?
C40 Li3 C41 33.53(11) . . ?
C40 Li3 C48 112.5(2) . . ?
C40 Li3 C57 90.5(2) . 2 ?
C40 Li3 C58 113.7(2) . 2 ?
C47 Li3 Ni2 44.24(11) . . ?
C47 Li3 Ni2 106.25(18) . 2 ?
C47 Li3 C41 93.92(19) . . ?
C47 Li3 C48 31.71(12) . . ?
C47 Li3 C58 111.8(2) . 2 ?
C41 Li3 Ni2 73.14(14) . . ?
C41 Li3 Ni2 72.31(13) . 2 ?
C48 Li3 Ni2 120.1(2) . 2 ?
C48 Li3 Ni2 69.03(14) . . ?
C48 Li3 C41 124.5(2) . . ?
C48 Li3 C58 90.24(19) . 2 ?
C57 Li3 Ni2 101.43(18) 2 . ?
C57 Li3 Ni2 44.91(11) 2 2 ?
C57 Li3 C47 133.7(2) 2 . ?
C57 Li3 C41 104.8(2) 2 . ?
C57 Li3 C48 121.2(2) 2 . ?
C57 Li3 C58 32.56(12) 2 2 ?
C58 Li3 Ni2 100.93(18) 2 . ?
C58 Li3 Ni2 67.08(14) 2 2 ?
C58 Li3 C41 136.4(2) 2 . ?
Ni1 Li1 Ni1 62.09(11) . 2_556 ?
Ni1 Li1 C2 74.58(14) . . ?
Ni1 Li1 C9 69.91(16) . . ?
Ni1 Li1 C19 96.3(2) . 2_556 ?
Ni1 Li1 C19 66.16(14) 2_556 2_556 ?
O1 Li1 Ni1 154.7(3) . . ?
O1 Li1 Ni1 141.1(3) . 2_556 ?
O1 Li1 C1 134.2(3) . . ?
O1 Li1 C2 101.5(2) . . ?
O1 Li1 C8 112.1(2) . . ?
O1 Li1 C9 94.5(2) . . ?
O1 Li1 C19 103.3(2) . 2_556 ?
O1 Li1 C18 107.5(3) . 2_556 ?
C1 Li1 Ni1 46.97(12) . 2_556 ?
C1 Li1 Ni1 46.85(12) . . ?
C1 Li1 C2 32.75(11) . . ?
C1 Li1 C8 83.6(2) . . ?
C1 Li1 C9 113.9(2) . . ?
C1 Li1 C19 112.1(2) . 2_556 ?
C1 Li1 C18 90.6(2) . 2_556 ?
C2 Li1 Ni1 70.89(13) . 2_556 ?
C2 Li1 C19 135.0(2) . 2_556 ?
C8 Li1 Ni1 106.6(2) . 2_556 ?
C8 Li1 Ni1 45.27(12) . . ?
C8 Li1 C2 95.91(19) . . ?
C8 Li1 C9 31.53(12) . . ?
C8 Li1 C19 108.5(2) . 2_556 ?
C9 Li1 Ni1 121.2(2) . 2_556 ?
C9 Li1 C2 126.2(2) . . ?
C9 Li1 C19 88.6(2) . 2_556 ?
C18 Li1 Ni1 97.4(2) 2_556 . ?
C18 Li1 Ni1 44.54(12) 2_556 2_556 ?
C18 Li1 C2 105.7(2) 2_556 . ?
C18 Li1 C8 129.5(3) 2_556 . ?
C18 Li1 C9 117.8(2) 2_556 . ?
C18 Li1 C19 30.53(13) 2_556 2_556 ?
O3 Li2 Ni1 126.8(3) . . ?
O3 Li2 O2 95.2(3) . . ?
O3 Li2 C8 116.0(3) . . ?
O3 Li2 C9 125.1(3) . . ?
O3 Li2 C19 125.9(3) . . ?
O3 Li2 C18 115.7(3) . . ?
O2 Li2 Ni1 138.1(3) . . ?
O2 Li2 C8 122.3(3) . . ?
O2 Li2 C9 88.9(3) . . ?
O2 Li2 C19 89.8(2) . . ?
O2 Li2 C18 121.4(3) . . ?
C8 Li2 Ni1 43.72(12) . . ?
C8 Li2 C9 33.41(14) . . ?
C8 Li2 C19 105.7(2) . . ?
C9 Li2 Ni1 68.41(16) . . ?
C9 Li2 C19 108.9(2) . . ?
C19 Li2 Ni1 66.87(14) . . ?
C18 Li2 Ni1 44.52(13) . . ?
C18 Li2 C8 88.2(2) . . ?
C18 Li2 C9 107.9(2) . . ?
C18 Li2 C19 31.68(14) . . ?
C70 C69 H69A 110.1 . . ?
C70 C69 H69B 110.1 . . ?
C68 C69 C70 107.9(7) . . ?
C68 C69 H69A 110.1 . . ?
C68 C69 H69B 110.1 . . ?
H69A C69 H69B 108.4 . . ?
C67 C68A H68C 109.8 . . ?
C67 C68A H68D 109.8 . . ?
H68C C68A H68D 108.3 . . ?
C69A C68A C67 109.3(11) . . ?
C69A C68A H68C 109.8 . . ?
C69A C68A H68D 109.8 . . ?
C68A C69A H69C 111.1 . . ?
C68A C69A H69D 111.1 . . ?
C68A C69A C70A 103.3(13) . . ?
H69C C69A H69D 109.1 . . ?
C70A C69A H69C 111.1 . . ?
C70A C69A H69D 111.1 . . ?
O4 C70A C69A 113.8(14) . . ?
O4 C70A H70C 108.8 . . ?
O4 C70A H70D 108.8 . . ?
C69A C70A H70C 108.8 . . ?
C69A C70A H70D 108.8 . . ?
H70C C70A H70D 107.7 . . ?
C55 C54A H54A 116.1 . . ?
C53A C54A C55 127.8(13) . . ?
C53A C54A H54A 116.1 . . ?
C54A C53A H53A 117.2 . . ?
C54A C53A C52A 125.7(19) . . ?
C52A C53A H53A 117.2 . . ?
C53A C52A H52A 121.9 . . ?
C53A C52A C51A 116.2(17) . . ?
C51A C52A H52A 121.9 . . ?
C52A C51A C56 115.0(11) . . ?
C50A C51A C56 126.1(16) . . ?
C50A C51A C52A 118.8(17) . . ?
C51A C50A H50A 122.1 . . ?
C51A C50A C49A 115.8(18) . . ?
C49A C50A H50A 122.1 . . ?
C48 C49A C50A 116.2(19) . . ?
C48 C49A H49A 121.9 . . ?
C50A C49A H49A 121.9 . . ?
C39 C38A H38C 111.1 . . ?
C39 C38A H38D 111.1 . . ?
C37 C38A C39 103.4(8) . . ?
C37 C38A H38C 111.1 . . ?
C37 C38A H38D 111.1 . . ?
H38C C38A H38D 109 . . ?
C74 C73A H73C 111.7 . . ?
C74 C73A H73D 111.7 . . ?
H73C C73A H73D 109.5 . . ?
C72A C73A C74 100.4(15) . . ?
C72A C73A H73C 111.7 . . ?
C72A C73A H73D 111.7 . . ?
C71 C72A C73A 95.1(16) . . ?
C71 C72A H72C 112.7 . . ?
C71 C72A H72D 112.7 . . ?
C73A C72A H72C 112.7 . . ?
C73A C72A H72D 112.7 . . ?
H72C C72A H72D 110.2 . . ?

loop_
_geom_bond_atom_site_label_1
_geom_bond_atom_site_label_2
_geom_bond_distance
_geom_bond_site_symmetry_2
_geom_bond_publ_flag
Ni2 Ni2 2.8217(9) 2 ?
Ni2 C40 2.026(3) 2 ?
Ni2 C40 1.931(3) . ?
Ni2 C47 1.959(3) . ?
Ni2 C57 1.977(3) . ?
Ni2 Li4 2.771(5) . ?
Ni2 Li3 2.675(5) . ?
Ni2 Li3 2.730(5) 2 ?
Ni1 Ni1 2.7604(9) 2_556 ?
Ni1 C1 2.034(2) 2_556 ?
Ni1 C1 1.924(3) . ?
Ni1 C8 1.953(3) . ?
Ni1 C18 1.975(4) . ?
Ni1 Li1 2.759(5) 2_556 ?
Ni1 Li1 2.587(5) . ?
Ni1 Li2 2.795(5) . ?
O1 C28 1.438(4) . ?
O1 C31 1.429(5) . ?
O1 Li1 1.978(6) . ?
O6 C78 1.427(4) . ?
O6 C75 1.430(4) . ?
O6 Li4 1.992(5) . ?
O5 C71 1.446(4) . ?
O5 C74 1.431(5) . ?
O5 Li4 1.994(6) . ?
O3 C36 1.439(4) . ?
O3 C39 1.445(4) . ?
O3 Li2 1.962(7) . ?
O4 C67 1.445(4) . ?
O4 C70 1.482(8) . ?
O4 Li3 1.974(5) . ?
O4 C70A 1.334(18) . ?
O2 C35 1.450(5) . ?
O2 C32 1.442(5) . ?
O2 Li2 2.008(7) . ?
C40 C40 1.381(5) 2 ?
C40 C41 1.478(4) . ?
C40 Li3 2.138(5) . ?
C1 C1 1.392(5) 2_556 ?
C1 C2 1.463(4) . ?
C1 Li1 2.145(6) . ?
C2 C7 1.401(4) . ?
C2 C3 1.398(4) . ?
C2 Li1 2.694(6) . ?
C47 C48 1.393(4) . ?
C47 C56 1.449(4) . ?
C47 Li4 2.296(6) . ?
C47 Li3 2.512(6) . ?
C7 H7 0.95 . ?
C7 C6 1.390(4) . ?
C41 C42 1.403(4) . ?
C41 C46 1.404(4) . ?
C41 Li3 2.670(6) . ?
C8 C9 1.395(5) . ?
C8 C17 1.458(4) . ?
C8 Li1 2.482(6) . ?
C8 Li2 2.310(7) . ?
C48 H48A 0.95 . ?
C48 H48 0.95 . ?
C48 C49 1.513(19) . ?
C48 C49A 1.32(3) . ?
C22 C27 1.412(5) . ?
C22 C21 1.465(6) . ?
C22 C23 1.362(6) . ?
C57 C66 1.432(4) . ?
C57 C58 1.406(4) . ?
C57 Li4 2.262(6) . ?
C57 Li3 2.374(6) 2 ?
C42 H42 0.95 . ?
C42 C43 1.387(4) . ?
C66 C61 1.421(4) . ?
C66 C65 1.442(5) . ?
C9 H9 0.95 . ?
C9 C10 1.413(5) . ?
C9 Li1 2.627(7) . ?
C9 Li2 2.502(7) . ?
C6 H6 0.95 . ?
C6 C5 1.372(5) . ?
C17 C16 1.412(5) . ?
C17 C12 1.434(4) . ?
C16 H16 0.95 . ?
C16 C15 1.365(5) . ?
C3 H3 0.95 . ?
C3 C4 1.385(4) . ?
C46 H46 0.95 . ?
C46 C45 1.381(5) . ?
C56 C51 1.36(2) . ?
C56 C55 1.408(6) . ?
C56 C51A 1.55(2) . ?
C58 H58 0.95 . ?
C58 C59 1.407(5) . ?
C58 Li4 2.703(6) . ?
C58 Li3 2.588(6) 2 ?
C61 C60 1.425(5) . ?
C61 C62 1.408(5) . ?
C43 H43 0.95 . ?
C43 C44 1.376(5) . ?
C5 H5 0.95 . ?
C5 C4 1.370(5) . ?
C44 H44 0.95 . ?
C44 C45 1.375(6) . ?
C12 C11 1.420(6) . ?
C12 C13 1.412(6) . ?
C10 H10 0.95 . ?
C10 C11 1.348(6) . ?
C49 H49 0.95 . ?
C49 C50 1.35(2) . ?
C65 H65 0.95 . ?
C65 C64 1.358(5) . ?
C4 H4 0.95 . ?
C59 H59 0.95 . ?
C59 C60 1.368(5) . ?
C15 H15 0.95 . ?
C15 C14 1.407(5) . ?
C36 H36A 0.99 . ?
C36 H36B 0.99 . ?
C36 C37 1.494(6) . ?
C19 H19 0.95 . ?
C19 C20 1.394(5) . ?
C19 C18 1.404(5) . ?
C19 Li1 2.763(6) 2_556 ?
C19 Li2 2.672(7) . ?
C11 H11 0.95 . ?
C60 H60 0.95 . ?
C45 H45 0.95 . ?
C78 H78A 0.99 . ?
C78 H78B 0.99 . ?
C78 C77 1.518(7) . ?
C67 H67A 0.99 . ?
C67 H67B 0.99 . ?
C67 H67C 0.99 . ?
C67 H67D 0.99 . ?
C67 C68 1.522(11) . ?
C67 C68A 1.413(15) . ?
C64 H64 0.95 . ?
C64 C63 1.405(6) . ?
C20 H20 0.95 . ?
C20 C21 1.403(6) . ?
C51 C50 1.396(15) . ?
C51 C52 1.39(2) . ?
C18 C27 1.399(5) . ?
C18 Li1 2.362(6) 2_556 ?
C18 Li2 2.239(6) . ?
C55 H55 0.95 . ?
C55 H55A 0.95 . ?
C55 C54 1.399(16) . ?
C55 C54A 1.41(2) . ?
C26 H26 0.95 . ?
C26 C27 1.529(6) . ?
C26 C25 1.348(6) . ?
C62 H62 0.95 . ?
C62 C63 1.356(6) . ?
C14 H14 0.95 . ?
C14 C13 1.363(6) . ?
C13 H13 0.95 . ?
C39 H39A 0.99 . ?
C39 H39B 0.99 . ?
C39 H39C 0.99 . ?
C39 H39D 0.99 . ?
C39 C38 1.396(9) . ?
C39 C38A 1.618(16) . ?
C35 H35A 0.99 . ?
C35 H35B 0.99 . ?
C35 C34 1.482(6) . ?
C50 H50 0.95 . ?
C63 H63 0.95 . ?
C75 H75A 0.99 . ?
C75 H75B 0.99 . ?
C75 C76 1.479(6) . ?
C71 H71A 0.99 . ?
C71 H71B 0.99 . ?
C71 H71C 0.99 . ?
C71 H71D 0.99 . ?
C71 C72 1.567(8) . ?
C71 C72A 1.31(2) . ?
C25 H25 0.95 . ?
C25 C24 1.396(7) . ?
C28 H28A 0.99 . ?
C28 H28B 0.99 . ?
C28 C29 1.510(6) . ?
C31 H31A 0.99 . ?
C31 H31B 0.99 . ?
C31 C30 1.508(6) . ?
C74 H74A 0.99 . ?
C74 H74B 0.99 . ?
C74 H74C 0.99 . ?
C74 H74D 0.99 . ?
C74 C73 1.506(8) . ?
C74 C73A 1.66(2) . ?
C52 H52 0.95 . ?
C52 C53 1.361(18) . ?
C30 H30A 0.99 . ?
C30 H30B 0.99 . ?
C30 C29 1.509(8) . ?
C32 H32A 0.99 . ?
C32 H32B 0.99 . ?
C32 C33 1.468(6) . ?
C34 H34A 0.99 . ?
C34 H34B 0.99 . ?
C34 C33 1.488(7) . ?
C76 H76A 0.99 . ?
C76 H76B 0.99 . ?
C76 C77 1.526(7) . ?
C37 H37A 0.99 . ?
C37 H37B 0.99 . ?
C37 H37C 0.99 . ?
C37 H37D 0.99 . ?
C37 C38 1.530(10) . ?
C37 C38A 1.329(15) . ?
C29 H29A 0.99 . ?
C29 H29B 0.99 . ?
C21 H21 0.95 . ?
C23 H23 0.95 . ?
C23 C24 1.298(8) . ?
C77 H77A 0.99 . ?
C77 H77B 0.99 . ?
C33 H33A 0.99 . ?
C33 H33B 0.99 . ?
C53 H53 0.95 . ?
C53 C54 1.44(2) . ?
C54 H54 0.95 . ?
C24 H24 0.95 . ?
C70 H70A 0.99 . ?
C70 H70B 0.99 . ?
C70 C69 1.492(13) . ?
C72 H72A 0.99 . ?
C72 H72B 0.99 . ?
C72 C73 1.507(10) . ?
C38 H38A 0.99 . ?
C38 H38B 0.99 . ?
C73 H73A 0.99 . ?
C73 H73B 0.99 . ?
C68 H68A 0.99 . ?
C68 H68B 0.99 . ?
C68 C69 1.438(15) . ?
C69 H69A 0.99 . ?
C69 H69B 0.99 . ?
C68A H68C 0.99 . ?
C68A H68D 0.99 . ?
C68A C69A 1.36(2) . ?
C69A H69C 0.99 . ?
C69A H69D 0.99 . ?
C69A C70A 1.44(2) . ?
C70A H70C 0.99 . ?
C70A H70D 0.99 . ?
C54A H54A 0.95 . ?
C54A C53A 1.34(3) . ?
C53A H53A 0.95 . ?
C53A C52A 1.362(19) . ?
C52A H52A 0.95 . ?
C52A C51A 1.43(3) . ?
C51A C50A 1.407(16) . ?
C50A H50A 0.95 . ?
C50A C49A 1.41(2) . ?
C49A H49A 0.95 . ?
C38A H38C 0.99 . ?
C38A H38D 0.99 . ?
C73A H73C 0.99 . ?
C73A H73D 0.99 . ?
C73A C72A 1.46(3) . ?
C72A H72C 0.99 . ?
C72A H72D 0.99 . ?

loop_
_geom_torsion_atom_site_label_1
_geom_torsion_atom_site_label_2
_geom_torsion_atom_site_label_3
_geom_torsion_atom_site_label_4
_geom_torsion
_geom_torsion_site_symmetry_1
_geom_torsion_site_symmetry_2
_geom_torsion_site_symmetry_3
_geom_torsion_site_symmetry_4
_geom_torsion_publ_flag
Ni2 C40 C41 C42 22.0(4) . . . . ?
Ni2 C40 C41 C42 -142.2(3) 2 . . . ?
Ni2 C40 C41 C46 38.0(4) 2 . . . ?
Ni2 C40 C41 C46 -157.8(3) . . . . ?
Ni2 C40 C41 Li3 -82.3(2) 2 . . . ?
Ni2 C40 C41 Li3 81.9(3) . . . . ?
Ni2 C47 C48 C49 175.5(10) . . . . ?
Ni2 C47 C48 C49A 177.1(16) . . . . ?
Ni2 C47 C56 C51 -176.3(10) . . . . ?
Ni2 C47 C56 C55 5.4(4) . . . . ?
Ni2 C47 C56 C51A -171.8(7) . . . . ?
Ni2 C57 C66 C61 177.1(2) . . . . ?
Ni2 C57 C66 C65 -2.9(4) . . . . ?
Ni2 C57 C58 C59 -176.6(3) . . . . ?
Ni2 C57 C58 Li4 81.1(2) . . . . ?
Ni2 C57 C58 Li3 -70.2(2) . . . 2 ?
Ni1 C1 C2 C7 -24.4(5) . . . . ?
Ni1 C1 C2 C7 137.7(2) 2_556 . . . ?
Ni1 C1 C2 C3 155.7(3) . . . . ?
Ni1 C1 C2 C3 -42.2(4) 2_556 . . . ?
Ni1 C1 C2 Li1 84.3(2) 2_556 . . . ?
Ni1 C1 C2 Li1 -77.8(3) . . . . ?
Ni1 C8 C9 C10 175.3(3) . . . . ?
Ni1 C8 C9 Li1 -56.7(2) . . . . ?
Ni1 C8 C9 Li2 72.6(3) . . . . ?
Ni1 C8 C17 C16 5.1(4) . . . . ?
Ni1 C8 C17 C12 -173.9(2) . . . . ?
Ni1 C18 C27 C22 -177.7(3) . . . . ?
Ni1 C18 C27 C26 3.7(5) . . . . ?
O1 C28 C29 C30 -31.5(5) . . . . ?
O1 C31 C30 C29 -4.6(6) . . . . ?
O6 C78 C77 C76 -31.7(5) . . . . ?
O6 C75 C76 C77 16.4(5) . . . . ?
O5 C71 C72 C73 -40.8(7) . . . . ?
O5 C71 C72A C73A 44(2) . . . . ?
O5 C74 C73 C72 -35.0(8) . . . . ?
O5 C74 C73A C72A 46.2(16) . . . . ?
O3 C36 C37 C38 23.1(8) . . . . ?
O3 C36 C37 C38A -10.4(14) . . . . ?
O3 C39 C38 C37 23.8(12) . . . . ?
O3 C39 C38A C37 -28.2(16) . . . . ?
O4 C67 C68 C69 4.2(10) . . . . ?
O4 C67 C68A C69A 12(2) . . . . ?
O4 C70 C69 C68 17.2(11) . . . . ?
O2 C35 C34 C33 31.4(6) . . . . ?
O2 C32 C33 C34 28.7(6) . . . . ?
C40 C40 C41 C42 129.5(4) 2 . . . ?
C40 C40 C41 C46 -50.3(5) 2 . . . ?
C40 C40 C41 Li3 -170.6(5) 2 . . . ?
C40 C41 C42 C43 -178.3(3) . . . . ?
C40 C41 C46 C45 178.5(3) . . . . ?
C1 C1 C2 C7 -136.4(3) 2_556 . . . ?
C1 C1 C2 C3 43.8(5) 2_556 . . . ?
C1 C1 C2 Li1 170.2(4) 2_556 . . . ?
C1 C2 C7 C6 -178.8(3) . . . . ?
C1 C2 C3 C4 179.4(3) . . . . ?
C2 C7 C6 C5 -0.5(5) . . . . ?
C2 C3 C4 C5 -0.8(6) . . . . ?
C47 C48 C49 C50 2(2) . . . . ?
C47 C48 C49A C50A -6(3) . . . . ?
C47 C56 C51 C50 0.0(19) . . . . ?
C47 C56 C51 C52 176.4(11) . . . . ?
C47 C56 C55 C54 176.7(11) . . . . ?
C47 C56 C55 C54A -175.8(9) . . . . ?
C47 C56 C51A C52A 177.7(11) . . . . ?
C47 C56 C51A C50A -6.3(19) . . . . ?
C7 C2 C3 C4 -0.5(5) . . . . ?
C7 C6 C5 C4 -0.8(6) . . . . ?
C41 C42 C43 C44 -0.3(5) . . . . ?
C41 C46 C45 C44 0.0(6) . . . . ?
C8 C9 C10 C11 -1.3(6) . . . . ?
C8 C17 C16 C15 -175.9(3) . . . . ?
C8 C17 C12 C11 -2.0(5) . . . . ?
C8 C17 C12 C13 176.0(3) . . . . ?
C48 C47 C56 C51 1.4(11) . . . . ?
C48 C47 C56 C55 -176.9(3) . . . . ?
C48 C47 C56 C51A 5.9(8) . . . . ?
C48 C49 C50 C51 0(3) . . . . ?
C22 C23 C24 C25 5.0(9) . . . . ?
C57 C66 C61 C60 -0.6(5) . . . . ?
C57 C66 C61 C62 179.1(3) . . . . ?
C57 C66 C65 C64 -179.5(3) . . . . ?
C57 C58 C59 C60 -0.9(5) . . . . ?
C42 C41 C46 C45 -1.4(5) . . . . ?
C42 C43 C44 C45 -1.0(6) . . . . ?
C66 C57 C58 C59 0.2(5) . . . . ?
C66 C57 C58 Li4 -102.0(3) . . . . ?
C66 C57 C58 Li3 106.6(3) . . . 2 ?
C66 C61 C60 C59 -0.1(5) . . . . ?
C66 C61 C62 C63 0.8(6) . . . . ?
C66 C65 C64 C63 0.1(6) . . . . ?
C9 C8 C17 C16 -178.7(3) . . . . ?
C9 C8 C17 C12 2.3(4) . . . . ?
C9 C10 C11 C12 1.7(6) . . . . ?
C6 C5 C4 C3 1.5(6) . . . . ?
C17 C8 C9 C10 -0.7(5) . . . . ?
C17 C8 C9 Li1 127.3(3) . . . . ?
C17 C8 C9 Li2 -103.4(3) . . . . ?
C17 C16 C15 C14 -1.2(6) . . . . ?
C17 C12 C11 C10 -0.1(6) . . . . ?
C17 C12 C13 C14 1.2(6) . . . . ?
C16 C17 C12 C11 179.0(3) . . . . ?
C16 C17 C12 C13 -3.0(5) . . . . ?
C16 C15 C14 C13 -0.7(6) . . . . ?
C3 C2 C7 C6 1.1(4) . . . . ?
C46 C41 C42 C43 1.5(5) . . . . ?
C56 C47 C48 C49 -2.1(11) . . . . ?
C56 C47 C48 C49A -0.5(17) . . . . ?
C56 C51 C50 C49 -1(3) . . . . ?
C56 C51 C52 C53 8(3) . . . . ?
C56 C55 C54 C53 6(2) . . . . ?
C56 C55 C54A C53A -3(2) . . . . ?
C56 C51A C50A C49A 1(3) . . . . ?
C58 C57 C66 C61 0.5(4) . . . . ?
C58 C57 C66 C65 -179.4(3) . . . . ?
C58 C59 C60 C61 0.8(5) . . . . ?
C61 C66 C65 C64 0.5(5) . . . . ?
C61 C62 C63 C64 -0.1(6) . . . . ?
C43 C44 C45 C46 1.2(6) . . . . ?
C12 C17 C16 C15 3.1(5) . . . . ?
C65 C66 C61 C60 179.3(3) . . . . ?
C65 C66 C61 C62 -0.9(5) . . . . ?
C65 C64 C63 C62 -0.3(6) . . . . ?
C15 C14 C13 C12 0.7(7) . . . . ?
C36 O3 C39 C38 -9.3(9) . . . . ?
C36 O3 C39 C38A 22.3(9) . . . . ?
C36 C37 C38 C39 -28.8(12) . . . . ?
C36 C37 C38A C39 23.4(18) . . . . ?
C19 C20 C21 C22 -1.7(6) . . . . ?
C19 C18 C27 C22 -2.7(5) . . . . ?
C19 C18 C27 C26 178.6(3) . . . . ?
C11 C12 C13 C14 179.1(4) . . . . ?
C60 C61 C62 C63 -179.5(4) . . . . ?
C78 O6 C75 C76 -37.4(5) . . . . ?
C67 O4 C70 C69 -14.8(8) . . . . ?
C67 O4 C70A C69A -5(2) . . . . ?
C67 C68 C69 C70 -13.4(12) . . . . ?
C67 C68A C69A C70A -14(3) . . . . ?
C20 C19 C18 Ni1 176.3(3) . . . . ?
C20 C19 C18 C27 1.3(6) . . . . ?
C20 C19 C18 Li1 100.0(4) . . . 2_556 ?
C20 C19 C18 Li2 -101.5(4) . . . . ?
C51 C56 C55 C54 -2.0(14) . . . . ?
C51 C52 C53 C54 -3(2) . . . . ?
C18 C19 C20 C21 0.8(6) . . . . ?
C55 C56 C51 C50 178.5(12) . . . . ?
C55 C56 C51 C52 -5.1(17) . . . . ?
C55 C56 C51A C52A 0.7(17) . . . . ?
C55 C56 C51A C50A 176.7(13) . . . . ?
C55 C54A C53A C52A 3(4) . . . . ?
C26 C25 C24 C23 -6.4(9) . . . . ?
C62 C61 C60 C59 -179.8(3) . . . . ?
C27 C22 C21 C20 0.6(6) . . . . ?
C27 C22 C23 C24 -1.2(7) . . . . ?
C27 C26 C25 C24 3.5(8) . . . . ?
C13 C12 C11 C10 -178.0(4) . . . . ?
C39 O3 C36 C37 -9.7(5) . . . . ?
C35 O2 C32 C33 -9.1(5) . . . . ?
C35 C34 C33 C32 -36.5(6) . . . . ?
C50 C51 C52 C53 -176.1(16) . . . . ?
C75 O6 C78 C77 43.0(4) . . . . ?
C75 C76 C77 C78 9.2(6) . . . . ?
C71 O5 C74 C73 9.6(6) . . . . ?
C71 O5 C74 C73A -20.7(9) . . . . ?
C71 C72 C73 C74 44.6(8) . . . . ?
C25 C26 C27 C22 0.7(5) . . . . ?
C25 C26 C27 C18 179.6(4) . . . . ?
C28 O1 C31 C30 -15.9(5) . . . . ?
C31 O1 C28 C29 30.1(5) . . . . ?
C31 C30 C29 C28 21.8(6) . . . . ?
C74 O5 C71 C72 19.3(5) . . . . ?
C74 O5 C71 C72A -13.1(15) . . . . ?
C74 C73A C72A C71 -54(2) . . . . ?
C52 C51 C50 C49 -177.2(19) . . . . ?
C52 C53 C54 C55 -3(2) . . . . ?
C32 O2 C35 C34 -14.3(5) . . . . ?
C21 C22 C27 C18 1.9(5) . . . . ?
C21 C22 C27 C26 -179.4(3) . . . . ?
C21 C22 C23 C24 176.2(5) . . . . ?
C23 C22 C27 C18 179.5(4) . . . . ?
C23 C22 C27 C26 -1.8(5) . . . . ?
C23 C22 C21 C20 -177.0(4) . . . . ?
C70 O4 C67 C68 6.8(7) . . . . ?
Li4 O6 C78 C77 -134.1(4) . . . . ?
Li4 O6 C75 C76 139.8(4) . . . . ?
Li4 O5 C71 C72 179.7(4) . . . . ?
Li4 O5 C71 C72A 147.2(14) . . . . ?
Li4 O5 C74 C73 -152.8(5) . . . . ?
Li4 O5 C74 C73A 176.9(9) . . . . ?
Li4 C47 C48 C49 -109.8(10) . . . . ?
Li4 C47 C48 C49A -108.3(17) . . . . ?
Li4 C47 C56 C51 93.2(10) . . . . ?
Li4 C47 C56 C55 -85.2(4) . . . . ?
Li4 C47 C56 C51A 97.6(7) . . . . ?
Li4 C57 C66 C61 -95.9(3) . . . . ?
Li4 C57 C66 C65 84.2(3) . . . . ?
Li4 C57 C58 C59 102.3(4) . . . . ?
Li4 C57 C58 Li3 -151.3(2) . . . 2 ?
Li4 C58 C59 C60 66.2(4) . . . . ?
Li3 O4 C67 C68 -162.0(6) . . . . ?
Li3 O4 C67 C68A 162.5(13) . . . . ?
Li3 O4 C70 C69 154.1(6) . . . . ?
Li3 O4 C70A C69A -170.5(11) . . . . ?
Li3 C40 C41 C42 -59.9(3) . . . . ?
Li3 C40 C41 C46 120.3(3) . . . . ?
Li3 C47 C48 C49 118.2(10) . . . . ?
Li3 C47 C48 C49A 119.7(17) . . . . ?
Li3 C47 C56 C51 -87.9(10) . . . . ?
Li3 C47 C56 C55 93.8(4) . . . . ?
Li3 C47 C56 C51A -83.4(8) . . . . ?
Li3 C41 C42 C43 137.9(3) . . . . ?
Li3 C41 C46 C45 -115.7(4) . . . . ?
Li3 C57 C66 C61 89.4(3) 2 . . . ?
Li3 C57 C66 C65 -90.6(3) 2 . . . ?
Li3 C57 C58 C59 -106.4(3) 2 . . . ?
Li3 C57 C58 Li4 151.3(2) 2 . . . ?
Li3 C58 C59 C60 -78.5(4) 2 . . . ?
Li1 O1 C28 C29 -146.1(4) . . . . ?
Li1 O1 C31 C30 160.1(4) . . . . ?
Li1 C1 C2 C7 53.4(3) . . . . ?
Li1 C1 C2 C3 -126.5(3) . . . . ?
Li1 C2 C7 C6 -139.1(3) . . . . ?
Li1 C2 C3 C4 113.9(4) . . . . ?
Li1 C8 C9 C10 -128.0(4) . . . . ?
Li1 C8 C9 Li2 129.3(2) . . . . ?
Li1 C8 C17 C16 -82.9(4) . . . . ?
Li1 C8 C17 C12 98.1(4) . . . . ?
Li1 C9 C10 C11 -93.0(5) . . . . ?
Li1 C19 C20 C21 71.8(5) 2_556 . . . ?
Li1 C19 C18 Ni1 76.3(3) 2_556 . . . ?
Li1 C19 C18 C27 -98.7(3) 2_556 . . . ?
Li1 C19 C18 Li2 158.5(3) 2_556 . . . ?
Li1 C18 C27 C22 -96.1(4) 2_556 . . . ?
Li1 C18 C27 C26 85.2(3) 2_556 . . . ?
Li2 O3 C36 C37 -162.7(4) . . . . ?
Li2 O3 C39 C38 146.3(8) . . . . ?
Li2 O3 C39 C38A 177.9(9) . . . . ?
Li2 O2 C35 C34 -171.3(4) . . . . ?
Li2 O2 C32 C33 150.8(4) . . . . ?
Li2 C8 C9 C10 102.7(4) . . . . ?
Li2 C8 C9 Li1 -129.3(2) . . . . ?
Li2 C8 C17 C16 94.5(3) . . . . ?
Li2 C8 C17 C12 -84.5(4) . . . . ?
Li2 C9 C10 C11 74.4(5) . . . . ?
Li2 C19 C20 C21 -69.3(5) . . . . ?
Li2 C19 C18 Ni1 -82.2(3) . . . . ?
Li2 C19 C18 C27 102.7(3) . . . . ?
Li2 C19 C18 Li1 -158.5(3) . . . 2_556 ?
Li2 C18 C27 C22 92.6(4) . . . . ?
Li2 C18 C27 C26 -86.0(3) . . . . ?
C68A C69A C70A O4 12(3) . . . . ?
C70A O4 C67 C68A -4.4(14) . . . . ?
C54A C53A C52A C51A -1(3) . . . . ?
C53A C52A C51A C56 -1(2) . . . . ?
C53A C52A C51A C50A -177.2(18) . . . . ?
C52A C51A C50A C49A 176.5(18) . . . . ?
C51A C56 C55 C54A 1.0(13) . . . . ?
C51A C50A C49A C48 5(3) . . . . ?

loop_
_exptl_oxdiff_crystal_face_indexfrac_h
_exptl_oxdiff_crystal_face_indexfrac_k
_exptl_oxdiff_crystal_face_indexfrac_l
_exptl_oxdiff_crystal_face_x
_exptl_oxdiff_crystal_face_y
_exptl_oxdiff_crystal_face_z
1.0003 0.9999 0.0001 -0.0156 0.0133 0.145
-1.0003 -0.9999 -0.0001 0.0156 -0.0133 -0.145
-0.001 -1.0004 -0.9999 0.0871 -0.0098 -0.1154
0.001 1.0004 0.9999 -0.0871 0.0098 0.1154
0.9994 -0.0005 -0.9998 0.0715 0.0035 0.0297
-0.9994 0.0005 0.9998 -0.0715 -0.0035 -0.0297
-1.0009 -1.0005 -1.0001 0.0553 0.0346 -0.1534
-0.0005 -0.0006 -1 0.0397 0.0479 -0.0083
0.9998 0.9993 -0.9999 0.0241 0.0612 0.1367
-0.9998 -0.9993 0.9999 -0.0241 -0.0612 -0.1367
1.0004 0.0006 1.0002 -0.0079 -0.0922 0.0463
-1.0004 -0.0006 -1.0002 0.0079 0.0922 -0.0463
-0.0001 0.9993 -1.0001 -0.0077 0.1055 0.0987
0.0001 -0.9993 1.0001 0.0077 -0.1055 -0.0987
1 -0.9992 1.0002 0.0395 -0.1499 -0.0607
-1 0.9992 -1.0002 -0.0395 0.1499 0.0607
0.9999 0 0.0002 0.0318 -0.0443 0.038
-0.9999 0 -0.0002 -0.0318 0.0443 -0.038
0.0004 0.9999 -0.0001 -0.0474 0.0577 0.107
-0.9995 0.9998 -0.0002 -0.0792 0.102 0.069
0.9995 -0.9998 0.0002 0.0792 -0.102 -0.069
14.7197 -1.7483 -0.2961 0.5626 -0.7394 0.3699
-0.0004 -0.9999 0.0001 0.0474 -0.0577 -0.107
-14.3836 2.3534 0.2721 -0.5797 0.7605 -0.2925
-14.2584 2.9249 6.872 -0.8647 0.4719 -0.1721
-4.1827 -4.0213 14.1355 -0.5032 -0.7235 -0.4727
2.0426 0.2579 15.1822 -0.5498 -0.8028 0.2306

loop_
_smtbx_masks_void_nr
_smtbx_masks_void_average_x
_smtbx_masks_void_average_y
_smtbx_masks_void_average_z
_smtbx_masks_void_volume
_smtbx_masks_void_count_electrons
_smtbx_masks_void_content
1 0.000 0.000 0.000 241.5 51.1 ?
2 0.095 0.754 0.448 25.1 0.0 ?
3 0.405 0.754 0.052 25.1 0.0 ?
4 0.500 0.000 0.500 241.5 50.7 ?
5 0.595 0.246 0.948 25.1 0.0 ?
6 0.905 0.246 0.552 25.1 0.0 ?
